data_4130590
loop_
_publ_author_name
'Fernando, Isurika R.'
'Frasconi, Marco'
'Wu, Yilei'
'Liu, Wei-Guang'
'Wasielewski, Michael R.'
'Goddard, 3rd, William A'
'Stoddart, J. Fraser'

_publ_section_title
;
 Sliding-Ring Catenanes.
;
_journal_issue 32
_journal_name_full 'Journal of the American Chemical Society'
_journal_page_first 10214
_journal_page_last 10225
_journal_paper_doi 10.1021/jacs.6b04982
_journal_volume 138
_journal_year 2016
_chemical_formula_moiety '2(C28 H40 O10), 2(C36 H32 N4), 6(F6 P), 11(C2 H3 N)'
_chemical_formula_sum 'C150 H177 F36 N19 O20 P6'
_chemical_formula_weight 3435.92
_space_group_crystal_system monoclinic
_space_group_IT_number 14
_space_group_name_Hall '-P 2yn'
_space_group_name_H-M_alt 'P 1 21/n 1'
_atom_sites_solution_hydrogens geom
_atom_sites_solution_primary dual
_audit_creation_date 2014-03-31
_audit_creation_method
;
Olex2 1.2
(compiled 2014.03.20 svn.r2914 for OlexSys, GUI svn.r4816)
;
_cell_angle_alpha 90
_cell_angle_beta 93.421(2)
_cell_angle_gamma 90
_cell_formula_units_Z 4
_cell_length_a 19.1189(5)
_cell_length_b 19.7795(6)
_cell_length_c 45.0588(12)
_cell_measurement_reflns_used 9804
_cell_measurement_temperature 100(2)
_cell_measurement_theta_max 67.128
_cell_measurement_theta_min 3.405
_cell_volume 17009.2(8)
_computing_cell_refinement 'SAINT V7.23A (Bruker, 2005)'
_computing_data_collection 'APEX2 V2.1-4 (Bruker, 2007)'
_computing_data_reduction 'Bruker SAINT'
_computing_molecular_graphics 'Olex2 (Dolomanov et al., 2009)'
_computing_publication_material 'Olex2 (Dolomanov et al., 2009)'
_computing_structure_refinement 'XL (Sheldrick, 2008)'
_computing_structure_solution 'XM (Sheldrick, 2008)'
_diffrn_ambient_temperature 100(2)
_diffrn_detector_area_resol_mean 8
_diffrn_measured_fraction_theta_full 0.938
_diffrn_measured_fraction_theta_max 0.994
_diffrn_measurement_device_type 'Bruker Kappa APEX CCD area detector'
_diffrn_measurement_method '\w and \f scans'
_diffrn_radiation_monochromator 'Quazar optics'
_diffrn_radiation_type CuK\a
_diffrn_radiation_wavelength 1.54178
_diffrn_reflns_av_R_equivalents 0.0307
_diffrn_reflns_av_unetI/netI 0.0268
_diffrn_reflns_Laue_measured_fraction_full 0.938
_diffrn_reflns_Laue_measured_fraction_max 0.994
_diffrn_reflns_limit_h_max 22
_diffrn_reflns_limit_h_min -22
_diffrn_reflns_limit_k_max 21
_diffrn_reflns_limit_k_min -23
_diffrn_reflns_limit_l_max 53
_diffrn_reflns_limit_l_min -53
_diffrn_reflns_number 128195
_diffrn_reflns_point_group_measured_fraction_full 0.938
_diffrn_reflns_point_group_measured_fraction_max 0.994
_diffrn_reflns_theta_full 67.679
_diffrn_reflns_theta_max 65.084
_diffrn_reflns_theta_min 1.964
_diffrn_source microsource
_exptl_absorpt_coefficient_mu 1.509
_exptl_absorpt_correction_T_max 0.7530
_exptl_absorpt_correction_T_min 0.6747
_exptl_absorpt_correction_type multi-scan
_exptl_absorpt_process_details
;
SADABS-2012/1 (Bruker,2012) was used for absorption correction.
wR2(int) was 0.0511 before and 0.0418 after correction.
The Ratio of minimum to maximum transmission is 0.8960.
The \l/2 correction factor is 0.0015.
;
_exptl_crystal_colour purple
_exptl_crystal_density_diffrn 1.342
_exptl_crystal_description block
_exptl_crystal_F_000 7136
_exptl_crystal_size_max 0.196
_exptl_crystal_size_mid 0.14
_exptl_crystal_size_min 0.046
_refine_diff_density_max 1.710
_refine_diff_density_min -0.492
_refine_diff_density_rms 0.082
_refine_ls_extinction_method none
_refine_ls_goodness_of_fit_ref 1.041
_refine_ls_hydrogen_treatment constr
_refine_ls_matrix_type full
_refine_ls_number_parameters 2161
_refine_ls_number_reflns 28831
_refine_ls_number_restraints 1
_refine_ls_restrained_S_all 1.041
_refine_ls_R_factor_all 0.0916
_refine_ls_R_factor_gt 0.0749
_refine_ls_shift/su_max 0.001
_refine_ls_shift/su_mean 0.000
_refine_ls_structure_factor_coef Fsqd
_refine_ls_weighting_details 'w=1/[\s^2^(Fo^2^)+(0.0908P)^2^+47.2778P] where P=(Fo^2^+2Fc^2^)/3'
_refine_ls_weighting_scheme calc
_refine_ls_wR_factor_gt 0.2042
_refine_ls_wR_factor_ref 0.2130
_reflns_Friedel_coverage 0.000
_reflns_number_gt 22524
_reflns_number_total 28831
_reflns_threshold_expression 'I > 2\s(I)'
_cod_data_source_file ja6b04982_si_005.cif
_cod_data_source_block n3424
_cod_database_code 4130590
_shelxl_version_number 2013-4
_shelx_space_group_comment
;
The symmetry employed for this shelxl refinement is uniquely defined
by the following loop, which should always be used as a source of
symmetry information in preference to the above space-group names.
They are only intended as comments.
;
_shelx_estimated_absorpt_t_max 0.934
_shelx_estimated_absorpt_t_min 0.756
_olex2_refinement_description
;
1. Fixed Uiso
 At 1.2 times of:
  All C(H) groups, All C(H,H) groups
 At 1.5 times of:
  All C(H,H,H) groups
2. Others
 1*[Sof(P1)+Sof(F1)+Sof(F2)+Sof(F3)+Sof(F4)+Sof(F5)+Sof(F6)]+1*[Sof(P2)+
 Sof(F7)+Sof(F8)+Sof(F9)+Sof(F10)+Sof(F11)+Sof(F12)]+1*[Sof(P3)+Sof(F13)+
 Sof(F14)+Sof(F15)+Sof(F16)+Sof(F17)+Sof(F18)]+1*[Sof(P4)+Sof(F19)+Sof(F20)+
 Sof(F21)+Sof(F22)+Sof(F23)+Sof(F24)]+1*[Sof(P5)+Sof(F25)+Sof(F26)+Sof(F27)+
 Sof(F28)+Sof(F29)+Sof(F30)]+1*[Sof(P6)+Sof(F31)+Sof(F32)+Sof(F33)+Sof(F34)+
 Sof(F35)+Sof(F36)]+1*[Sof(P7)+Sof(F37)+Sof(F38)+Sof(F39)+Sof(F40)+Sof(F41)+
 Sof(F42)]=6 with esd of 0.0001
 Sof(P1)=Sof(F1)=Sof(F2)=Sof(F3)=Sof(F4)=Sof(F5)=Sof(F6)=FVAR(1)
 Sof(P2)=Sof(F7)=Sof(F8)=Sof(F9)=Sof(F10)=Sof(F11)=Sof(F12)=FVAR(2)
 Sof(P3)=Sof(F13)=Sof(F14)=Sof(F15)=Sof(F16)=Sof(F17)=Sof(F18)=FVAR(3)
 Sof(P4)=Sof(F19)=Sof(F20)=Sof(F21)=Sof(F22)=Sof(F23)=Sof(F24)=FVAR(4)
 Sof(P5)=Sof(F25)=Sof(F26)=Sof(F27)=Sof(F28)=Sof(F29)=Sof(F30)=FVAR(5)
 Sof(P6)=Sof(F31)=Sof(F32)=Sof(F33)=Sof(F34)=Sof(F35)=Sof(F36)=FVAR(6)
 Sof(P7)=Sof(F37)=Sof(F38)=Sof(F39)=Sof(F40)=Sof(F41)=Sof(F42)=FVAR(7)
3.a Secondary CH2 refined with riding coordinates:
 C79(H79A,H79B), C80(H80A,H80B), C81(H81A,H81B), C82(H82A,H82B), C83(H83A,
 H83B), C84(H84A,H84B), C85(H85A,H85B), C86(H86A,H86B), C93(H93A,H93B),
 C94(H94A,H94B), C95(H95A,H95B), C96(H96A,H96B), C97(H97A,H97B), C98(H98A,H98B),
  C99(H99A,H99B), C100(H10A,H10B), C1A(H1AA,H1AB), C18(H18A,H18B), C29(H29A,
 H29B), C36(H36A,H36B), C5(H5A,H5B), C107(H10C,H10D), C108(H10E,H10F),
 C109(H10G,H10H), C110(H11A,H11B), C111(H11C,H11D), C112(H11E,H11F), C113(H11G,
 H11H), C114(H11I,H11J), C121(H12A,H12B), C122(H12C,H12D), C123(H12E,H12F),
 C124(H12G,H12H), C125(H12I,H12J), C127(H12K,H12L), C128(H12M,H12N), C47(H47A,
 H47B), C54(H54A,H54B), C65(H65A,H65B), C72(H72A,H72B)
3.b Aromatic/amide H refined with riding coordinates:
 C74(H74), C75(H75), C77(H77), C78(H78), C88(H88), C89(H89), C91(H91),
 C92(H92), C1(H1), C2(H2), C4(H4), C7(H7), C8(H8), C9(H9), C10(H10), C11(H11),
 C13(H13), C14(H14), C16(H16), C17(H17), C19(H19), C20(H20), C22(H22), C23(H23),
  C25(H25), C26(H26), C27(H27), C28(H28), C31(H31), C32(H32), C34(H34),
 C35(H35), C102(H102), C103(H103), C105(H105), C106(H106), C116(H116),
 C117(H117), C119(H119), C120(H120), C37(H37), C38(H38), C40(H40), C41(H41),
 C43(H43), C44(H44), C45(H45), C46(H46), C49(H49), C50(H50), C52(H52), C53(H53),
  C55(H55), C56(H56), C58(H58), C59(H59), C61(H61), C62(H62), C63(H63),
 C64(H64), C67(H67), C68(H68), C70(H70), C71(H71)
3.c Idealised Me refined as rotating group:
 C2S(H2SA,H2SB,H2SC), C4S(H4SA,H4SB,H4SC), C6S(H6SA,H6SB,H6SC), C8S(H8SA,H8SB,
 H8SC), C10S(H10I,H10J,H10K), C12S(H12O,H12P,H12Q), C14S(H14A,H14B,H14C),
 C16S(H16A,H16B,H16C), C18S(H18C,H18D,H18E), C20S(H20A,H20B,H20C), C22S(H22A,
 H22B,H22C)
;
_smtbx_masks_special_details
;
The solvent masking procedure as implemented in Olex2 was used to remove the
electronic contribution of solvent molecules from the refinement.  As the exact
solvent content is not known, only the atoms used in the refinement model are
reported in the formula here.

Total solvent accessible volume / cell = 995.7 Ang^3^ [5.9%]
Total electron count / cell = 209.5
;

loop_
_space_group_symop_operation_xyz
'x, y, z'
'-x+1/2, y+1/2, -z+1/2'
'-x, -y, -z'
'x-1/2, -y-1/2, z-1/2'

loop_
_atom_site_label
_atom_site_type_symbol
_atom_site_fract_x
_atom_site_fract_y
_atom_site_fract_z
_atom_site_U_iso_or_equiv
_atom_site_adp_type
_atom_site_occupancy
_atom_site_site_symmetry_order
_atom_site_calc_flag
_atom_site_refinement_flags_posn
_atom_site_refinement_flags_occupancy
O1 O 0.38856(14) 0.33728(13) 0.36272(6) 0.0335(6) Uani 1 1 d . .
O2 O 0.27361(14) 0.28938(15) 0.39369(6) 0.0358(6) Uani 1 1 d . .
O3 O 0.22864(13) 0.34959(13) 0.44651(5) 0.0309(6) Uani 1 1 d . .
O4 O 0.33679(13) 0.39701(13) 0.49225(5) 0.0284(6) Uani 1 1 d . .
O5 O 0.48273(13) 0.39903(12) 0.51406(6) 0.0284(5) Uani 1 1 d . .
O6 O 0.76284(13) 0.34998(13) 0.49688(6) 0.0307(6) Uani 1 1 d . .
O7 O 0.88568(13) 0.34362(15) 0.46066(6) 0.0368(6) Uani 1 1 d . .
O8 O 0.91250(14) 0.34172(16) 0.40038(6) 0.0423(7) Uani 1 1 d . .
O9 O 0.81077(15) 0.42903(15) 0.37049(6) 0.0409(7) Uani 1 1 d . .
O10 O 0.67199(14) 0.38130(14) 0.35442(6) 0.0333(6) Uani 1 1 d . .
C73 C 0.6007(2) 0.37225(19) 0.35669(7) 0.0293(8) Uani 1 1 d . .
C74 C 0.5781(2) 0.30642(19) 0.35759(7) 0.0288(8) Uani 1 1 d . .
H74 H 0.6110 0.2705 0.3569 0.035 Uiso 1 1 calc R .
C75 C 0.5067(2) 0.29199(19) 0.35949(8) 0.0312(8) Uani 1 1 d . .
H75 H 0.4909 0.2465 0.3599 0.037 Uiso 1 1 calc R .
C76 C 0.4592(2) 0.34537(19) 0.36072(7) 0.0284(8) Uani 1 1 d . .
C77 C 0.4828(2) 0.4108(2) 0.36011(8) 0.0316(9) Uani 1 1 d . .
H77 H 0.4501 0.4468 0.3611 0.038 Uiso 1 1 calc R .
C78 C 0.5531(2) 0.42565(19) 0.35803(7) 0.0301(8) Uani 1 1 d . .
H78 H 0.5687 0.4712 0.3575 0.036 Uiso 1 1 calc R .
C79 C 0.3599(2) 0.2709(2) 0.35952(9) 0.0354(9) Uani 1 1 d . .
H79A H 0.3818 0.2404 0.3748 0.043 Uiso 1 1 calc R .
H79B H 0.3686 0.2525 0.3396 0.043 Uiso 1 1 calc R .
C80 C 0.2829(2) 0.2763(2) 0.36318(8) 0.0357(9) Uani 1 1 d . .
H80A H 0.2627 0.3135 0.3507 0.043 Uiso 1 1 calc R .
H80B H 0.2592 0.2336 0.3570 0.043 Uiso 1 1 calc R .
C81 C 0.2018(2) 0.2958(2) 0.39974(9) 0.0370(9) Uani 1 1 d . .
H81A H 0.1742 0.2592 0.3897 0.044 Uiso 1 1 calc R .
H81B H 0.1833 0.3397 0.3922 0.044 Uiso 1 1 calc R .
C82 C 0.1960(2) 0.2917(2) 0.43254(9) 0.0369(9) Uani 1 1 d . .
H82A H 0.1460 0.2899 0.4371 0.044 Uiso 1 1 calc R .
H82B H 0.2191 0.2499 0.4403 0.044 Uiso 1 1 calc R .
C83 C 0.2230(2) 0.3472(2) 0.47776(8) 0.0308(8) Uani 1 1 d . .
H83A H 0.2430 0.3043 0.4858 0.037 Uiso 1 1 calc R .
H83B H 0.1731 0.3493 0.4825 0.037 Uiso 1 1 calc R .
C84 C 0.26252(18) 0.40669(19) 0.49172(8) 0.0279(8) Uani 1 1 d . .
H84A H 0.2499 0.4482 0.4803 0.033 Uiso 1 1 calc R .
H84B H 0.2483 0.4131 0.5123 0.033 Uiso 1 1 calc R .
C85 C 0.3634(2) 0.3690(2) 0.51976(8) 0.0310(8) Uani 1 1 d . .
H85A H 0.3326 0.3316 0.5255 0.037 Uiso 1 1 calc R .
H85B H 0.3633 0.4041 0.5354 0.037 Uiso 1 1 calc R .
C86 C 0.43629(19) 0.3429(2) 0.51757(8) 0.0302(8) Uani 1 1 d . .
H86A H 0.4509 0.3174 0.5358 0.036 Uiso 1 1 calc R .
H86B H 0.4380 0.3121 0.5003 0.036 Uiso 1 1 calc R .
C87 C 0.55237(18) 0.38430(18) 0.51086(7) 0.0238(7) Uani 1 1 d . .
C88 C 0.58261(19) 0.32091(19) 0.51534(8) 0.0275(8) Uani 1 1 d . .
H88 H 0.5549 0.2841 0.5214 0.033 Uiso 1 1 calc R .
C89 C 0.65315(19) 0.31121(19) 0.51104(7) 0.0270(8) Uani 1 1 d . .
H89 H 0.6737 0.2680 0.5144 0.032 Uiso 1 1 calc R .
C90 C 0.69374(18) 0.36438(19) 0.50181(7) 0.0250(8) Uani 1 1 d . .
C91 C 0.66390(18) 0.42833(18) 0.49778(7) 0.0243(7) Uani 1 1 d . .
H91 H 0.6916 0.4651 0.4918 0.029 Uiso 1 1 calc R .
C92 C 0.59339(19) 0.43810(18) 0.50262(7) 0.0242(7) Uani 1 1 d . .
H92 H 0.5733 0.4818 0.5003 0.029 Uiso 1 1 calc R .
C93 C 0.80432(19) 0.4056(2) 0.48796(8) 0.0302(8) Uani 1 1 d . .
H93A H 0.8014 0.4431 0.5024 0.036 Uiso 1 1 calc R .
H93B H 0.7863 0.4221 0.4682 0.036 Uiso 1 1 calc R .
C94 C 0.8789(2) 0.3834(2) 0.48652(9) 0.0367(9) Uani 1 1 d . .
H94A H 0.9099 0.4234 0.4860 0.044 Uiso 1 1 calc R .
H94B H 0.8932 0.3566 0.5044 0.044 Uiso 1 1 calc R .
C95 C 0.9564(2) 0.3451(2) 0.45239(10) 0.0394(10) Uani 1 1 d . .
H95A H 0.9868 0.3205 0.4673 0.047 Uiso 1 1 calc R .
H95B H 0.9730 0.3924 0.4515 0.047 Uiso 1 1 calc R .
C96 C 0.9601(2) 0.3123(2) 0.42260(10) 0.0408(10) Uani 1 1 d . .
H96A H 1.0084 0.3163 0.4161 0.049 Uiso 1 1 calc R .
H96B H 0.9493 0.2636 0.4244 0.049 Uiso 1 1 calc R .
C97 C 0.9232(2) 0.4098(3) 0.39514(11) 0.0511(12) Uani 1 1 d . .
H97A H 0.9738 0.4188 0.3938 0.061 Uiso 1 1 calc R .
H97B H 0.9062 0.4369 0.4117 0.061 Uiso 1 1 calc R .
C98 C 0.8840(2) 0.4297(3) 0.36640(11) 0.0523(12) Uani 1 1 d . .
H98A H 0.8986 0.4755 0.3604 0.063 Uiso 1 1 calc R .
H98B H 0.8950 0.3976 0.3505 0.063 Uiso 1 1 calc R .
C99 C 0.7712(2) 0.4474(2) 0.34409(9) 0.0429(10) Uani 1 1 d . .
H99A H 0.7792 0.4141 0.3282 0.051 Uiso 1 1 calc R .
H99B H 0.7865 0.4923 0.3373 0.051 Uiso 1 1 calc R .
C100 C 0.6950(2) 0.4495(2) 0.34979(9) 0.0363(9) Uani 1 1 d . .
H10A H 0.6875 0.4773 0.3676 0.044 Uiso 1 1 calc R .
H10B H 0.6680 0.4697 0.3326 0.044 Uiso 1 1 calc R .
N1 N 0.65593(16) 0.23750(16) 0.28700(6) 0.0268(7) Uani 1 1 d . .
N2 N 0.37575(16) 0.46638(16) 0.29062(6) 0.0290(7) Uani 1 1 d . .
N3 N 0.40304(15) 0.45295(15) 0.43090(6) 0.0247(6) Uani 1 1 d . .
N4 N 0.70994(15) 0.26223(15) 0.42833(6) 0.0248(6) Uani 1 1 d . .
C1 C 0.58870(19) 0.21448(19) 0.28601(7) 0.0261(8) Uani 1 1 d . .
H1 H 0.5801 0.1672 0.2864 0.031 Uiso 1 1 calc R .
C1A C 0.3181(2) 0.5141(2) 0.29724(8) 0.0321(8) Uani 1 1 d . .
H1AA H 0.2730 0.4980 0.2879 0.039 Uiso 1 1 calc R .
H1AB H 0.3278 0.5596 0.2894 0.039 Uiso 1 1 calc R .
C2 C 0.53345(19) 0.25850(19) 0.28446(7) 0.0267(8) Uani 1 1 d . .
H2 H 0.4870 0.2413 0.2837 0.032 Uiso 1 1 calc R .
C3 C 0.54440(19) 0.32907(18) 0.28395(7) 0.0243(7) Uani 1 1 d . .
C4 C 0.61441(18) 0.35043(18) 0.28354(7) 0.0245(7) Uani 1 1 d . .
H4 H 0.6246 0.3973 0.2820 0.029 Uiso 1 1 calc R .
C6 C 0.48596(18) 0.37595(19) 0.28503(7) 0.0247(8) Uani 1 1 d . .
C7 C 0.41688(19) 0.35368(19) 0.28789(7) 0.0273(8) Uani 1 1 d . .
H7 H 0.4070 0.3066 0.2878 0.033 Uiso 1 1 calc R .
C8 C 0.3638(2) 0.39906(19) 0.29076(7) 0.0279(8) Uani 1 1 d . .
H8 H 0.3175 0.3829 0.2929 0.033 Uiso 1 1 calc R .
C9 C 0.44122(19) 0.4900(2) 0.28707(8) 0.0286(8) Uani 1 1 d . .
H9 H 0.4492 0.5374 0.2865 0.034 Uiso 1 1 calc R .
C10 C 0.49587(19) 0.44646(18) 0.28428(7) 0.0263(8) Uani 1 1 d . .
H10 H 0.5414 0.4641 0.2818 0.032 Uiso 1 1 calc R .
C11 C 0.6683(2) 0.30459(18) 0.28531(7) 0.0262(8) Uani 1 1 d . .
H11 H 0.7153 0.3203 0.2854 0.031 Uiso 1 1 calc R .
C12 C 0.31443(18) 0.51675(18) 0.33059(8) 0.0266(8) Uani 1 1 d . .
C13 C 0.35896(18) 0.55965(18) 0.34749(8) 0.0258(8) Uani 1 1 d . .
H13 H 0.3861 0.5924 0.3379 0.031 Uiso 1 1 calc R .
C14 C 0.36382(18) 0.55473(18) 0.37835(8) 0.0252(7) Uani 1 1 d . .
H14 H 0.3942 0.5842 0.3897 0.030 Uiso 1 1 calc R .
C15 C 0.32421(17) 0.50665(19) 0.39270(8) 0.0251(7) Uani 1 1 d . .
C16 C 0.27664(19) 0.46723(19) 0.37591(8) 0.0289(8) Uani 1 1 d . .
H16 H 0.2475 0.4364 0.3856 0.035 Uiso 1 1 calc R .
C17 C 0.27106(19) 0.47223(19) 0.34522(8) 0.0284(8) Uani 1 1 d . .
H17 H 0.2377 0.4454 0.3340 0.034 Uiso 1 1 calc R .
C18 C 0.33680(19) 0.4938(2) 0.42554(8) 0.0292(8) Uani 1 1 d . .
H18A H 0.2966 0.4689 0.4331 0.035 Uiso 1 1 calc R .
H18B H 0.3414 0.5374 0.4363 0.035 Uiso 1 1 calc R .
C19 C 0.46505(19) 0.48512(19) 0.43392(7) 0.0258(8) Uani 1 1 d . .
H19 H 0.4664 0.5331 0.4348 0.031 Uiso 1 1 calc R .
C20 C 0.52645(18) 0.44893(18) 0.43582(7) 0.0234(7) Uani 1 1 d . .
H20 H 0.5701 0.4719 0.4379 0.028 Uiso 1 1 calc R .
C21 C 0.52481(18) 0.37860(18) 0.43477(7) 0.0223(7) Uani 1 1 d . .
C22 C 0.45960(19) 0.34697(19) 0.43241(7) 0.0256(8) Uani 1 1 d . .
H22 H 0.4568 0.2990 0.4322 0.031 Uiso 1 1 calc R .
C23 C 0.39896(19) 0.38519(19) 0.43038(7) 0.0257(8) Uani 1 1 d . .
H23 H 0.3545 0.3636 0.4286 0.031 Uiso 1 1 calc R .
C24 C 0.59056(18) 0.33863(18) 0.43434(7) 0.0223(7) Uani 1 1 d . .
C25 C 0.65255(18) 0.36835(18) 0.42568(7) 0.0247(7) Uani 1 1 d . .
H25 H 0.6542 0.4156 0.4220 0.030 Uiso 1 1 calc R .
C26 C 0.71111(18) 0.32936(19) 0.42244(7) 0.0261(8) Uani 1 1 d . .
H26 H 0.7527 0.3496 0.4160 0.031 Uiso 1 1 calc R .
C27 C 0.65231(18) 0.23311(19) 0.43853(7) 0.0257(8) Uani 1 1 d . .
H27 H 0.6531 0.1865 0.4436 0.031 Uiso 1 1 calc R .
C28 C 0.59240(18) 0.27032(18) 0.44166(7) 0.0250(7) Uani 1 1 d . .
H28 H 0.5521 0.2493 0.4489 0.030 Uiso 1 1 calc R .
C29 C 0.77005(18) 0.21916(19) 0.42027(8) 0.0272(8) Uani 1 1 d . .
H29A H 0.7698 0.1759 0.4313 0.033 Uiso 1 1 calc R .
H29B H 0.8149 0.2426 0.4254 0.033 Uiso 1 1 calc R .
C30 C 0.76236(18) 0.20593(18) 0.38715(8) 0.0255(8) Uani 1 1 d . .
C31 C 0.71519(18) 0.15726(18) 0.37593(8) 0.0252(7) Uani 1 1 d . .
H31 H 0.6920 0.1287 0.3892 0.030 Uiso 1 1 calc R .
C32 C 0.70202(18) 0.15039(18) 0.34555(8) 0.0249(7) Uani 1 1 d . .
H32 H 0.6697 0.1172 0.3380 0.030 Uiso 1 1 calc R .
C33 C 0.73592(18) 0.19186(18) 0.32593(8) 0.0253(7) Uani 1 1 d . .
C34 C 0.78560(19) 0.23763(19) 0.33719(8) 0.0292(8) Uani 1 1 d . .
H34 H 0.8111 0.2642 0.3240 0.035 Uiso 1 1 calc R .
C35 C 0.79835(19) 0.24479(19) 0.36765(8) 0.0292(8) Uani 1 1 d . .
H35 H 0.8321 0.2767 0.3752 0.035 Uiso 1 1 calc R .
C36 C 0.7155(2) 0.19022(19) 0.29297(8) 0.0292(8) Uani 1 1 d . .
H36A H 0.7557 0.2040 0.2815 0.035 Uiso 1 1 calc R .
H36B H 0.7015 0.1438 0.2869 0.035 Uiso 1 1 calc R .
O11 O 1.11087(14) 0.16463(13) 0.63746(6) 0.0318(6) Uani 1 1 d . .
O12 O 1.22588(14) 0.21033(14) 0.60544(5) 0.0329(6) Uani 1 1 d . .
O13 O 1.27091(13) 0.15032(13) 0.55267(5) 0.0286(6) Uani 1 1 d . .
O14 O 1.16193(13) 0.10321(13) 0.50715(5) 0.0277(5) Uani 1 1 d . .
O15 O 1.01557(12) 0.10050(12) 0.48673(5) 0.0277(5) Uani 1 1 d . .
O16 O 0.73626(13) 0.14831(13) 0.50645(6) 0.0291(6) Uani 1 1 d . .
O17 O 0.61379(13) 0.15663(14) 0.54247(6) 0.0329(6) Uani 1 1 d . .
O18 O 0.59064(14) 0.16242(14) 0.60331(6) 0.0360(6) Uani 1 1 d . .
O19 O 0.69019(14) 0.07339(14) 0.63333(6) 0.0353(6) Uani 1 1 d . .
O20 O 0.82842(14) 0.12070(13) 0.64920(6) 0.0327(6) Uani 1 1 d . .
C5 C 0.6170(2) 0.0731(2) 0.63729(10) 0.0436(10) Uani 1 1 d . .
H5A H 0.6063 0.1051 0.6533 0.052 Uiso 1 1 calc R .
H5B H 0.6022 0.0274 0.6432 0.052 Uiso 1 1 calc R .
C101 C 0.8991(2) 0.12953(19) 0.64608(7) 0.0277(8) Uani 1 1 d . .
C102 C 0.9217(2) 0.19522(19) 0.64410(7) 0.0279(8) Uani 1 1 d . .
H102 H 0.8889 0.2312 0.6446 0.033 Uiso 1 1 calc R .
C103 C 0.9925(2) 0.20945(19) 0.64137(7) 0.0290(8) Uani 1 1 d . .
H103 H 1.0078 0.2550 0.6403 0.035 Uiso 1 1 calc R .
C104 C 1.0402(2) 0.15714(19) 0.64016(7) 0.0271(8) Uani 1 1 d . .
C105 C 1.0170(2) 0.09074(19) 0.64171(7) 0.0287(8) Uani 1 1 d . .
H105 H 1.0497 0.0548 0.6408 0.034 Uiso 1 1 calc R .
C106 C 0.9471(2) 0.07632(19) 0.64458(7) 0.0278(8) Uani 1 1 d . .
H106 H 0.9316 0.0308 0.6455 0.033 Uiso 1 1 calc R .
C107 C 1.1388(2) 0.23154(19) 0.63931(8) 0.0327(9) Uani 1 1 d . .
H10C H 1.1301 0.2519 0.6588 0.039 Uiso 1 1 calc R .
H10D H 1.1165 0.2603 0.6234 0.039 Uiso 1 1 calc R .
C108 C 1.2161(2) 0.2260(2) 0.63562(8) 0.0343(9) Uani 1 1 d . .
H10E H 1.2396 0.2692 0.6411 0.041 Uiso 1 1 calc R .
H10F H 1.2366 0.1900 0.6487 0.041 Uiso 1 1 calc R .
C109 C 1.2975(2) 0.2038(2) 0.59965(9) 0.0341(9) Uani 1 1 d . .
H10G H 1.3160 0.1601 0.6074 0.041 Uiso 1 1 calc R .
H10H H 1.3250 0.2407 0.6096 0.041 Uiso 1 1 calc R .
C110 C 1.3038(2) 0.2074(2) 0.56683(9) 0.0341(9) Uani 1 1 d . .
H11A H 1.2815 0.2494 0.5590 0.041 Uiso 1 1 calc R .
H11B H 1.3539 0.2085 0.5624 0.041 Uiso 1 1 calc R .
C111 C 1.2757(2) 0.1536(2) 0.52135(8) 0.0300(8) Uani 1 1 d . .
H11C H 1.3254 0.1521 0.5164 0.036 Uiso 1 1 calc R .
H11D H 1.2550 0.1964 0.5136 0.036 Uiso 1 1 calc R .
C112 C 1.23669(18) 0.09431(19) 0.50722(8) 0.0269(8) Uani 1 1 d . .
H11E H 1.2504 0.0889 0.4865 0.032 Uiso 1 1 calc R .
H11F H 1.2501 0.0525 0.5183 0.032 Uiso 1 1 calc R .
C113 C 1.13411(19) 0.13108(19) 0.47975(8) 0.0282(8) Uani 1 1 d . .
H11G H 1.1337 0.0960 0.4641 0.034 Uiso 1 1 calc R .
H11H H 1.1644 0.1686 0.4737 0.034 Uiso 1 1 calc R .
C114 C 1.06157(19) 0.15661(19) 0.48268(8) 0.0287(8) Uani 1 1 d . .
H11I H 1.0607 0.1876 0.4999 0.034 Uiso 1 1 calc R .
H11J H 1.0458 0.1821 0.4646 0.034 Uiso 1 1 calc R .
C115 C 0.94639(18) 0.11522(18) 0.49073(7) 0.0238(7) Uani 1 1 d . .
C116 C 0.91596(18) 0.17850(19) 0.48711(7) 0.0260(8) Uani 1 1 d . .
H116 H 0.9433 0.2157 0.4812 0.031 Uiso 1 1 calc R .
C117 C 0.84553(19) 0.18768(19) 0.49219(7) 0.0260(8) Uani 1 1 d . .
H117 H 0.8249 0.2311 0.4895 0.031 Uiso 1 1 calc R .
C118 C 0.80529(18) 0.13422(19) 0.50112(7) 0.0259(8) Uani 1 1 d . .
C119 C 0.83542(18) 0.07038(18) 0.50442(7) 0.0252(7) Uani 1 1 d . .
H119 H 0.8081 0.0333 0.5104 0.030 Uiso 1 1 calc R .
C120 C 0.90538(18) 0.06096(18) 0.49890(7) 0.0244(7) Uani 1 1 d . .
H120 H 0.9254 0.0171 0.5007 0.029 Uiso 1 1 calc R .
C121 C 0.69530(19) 0.0924(2) 0.51557(8) 0.0295(8) Uani 1 1 d . .
H12A H 0.7137 0.0760 0.5353 0.035 Uiso 1 1 calc R .
H12B H 0.6979 0.0549 0.5011 0.035 Uiso 1 1 calc R .
C122 C 0.6204(2) 0.1148(2) 0.51726(9) 0.0350(9) Uani 1 1 d . .
H12C H 0.6054 0.1401 0.4990 0.042 Uiso 1 1 calc R .
H12D H 0.5897 0.0748 0.5186 0.042 Uiso 1 1 calc R .
C123 C 0.54419(19) 0.1564(2) 0.55157(9) 0.0332(9) Uani 1 1 d . .
H12E H 0.5273 0.1093 0.5531 0.040 Uiso 1 1 calc R .
H12F H 0.5131 0.1805 0.5367 0.040 Uiso 1 1 calc R .
C124 C 0.5427(2) 0.1909(2) 0.58123(9) 0.0357(9) Uani 1 1 d . .
H12G H 0.5540 0.2393 0.5788 0.043 Uiso 1 1 calc R .
H12H H 0.4947 0.1880 0.5882 0.043 Uiso 1 1 calc R .
C125 C 0.5776(2) 0.0933(2) 0.60887(10) 0.0415(10) Uani 1 1 d . .
H12I H 0.5930 0.0654 0.5922 0.050 Uiso 1 1 calc R .
H12J H 0.5267 0.0859 0.6106 0.050 Uiso 1 1 calc R .
C127 C 0.7292(2) 0.0554(2) 0.66019(9) 0.0383(9) Uani 1 1 d . .
H12K H 0.7136 0.0107 0.6672 0.046 Uiso 1 1 calc R .
H12L H 0.7212 0.0892 0.6758 0.046 Uiso 1 1 calc R .
C128 C 0.8052(2) 0.0529(2) 0.65432(9) 0.0334(9) Uani 1 1 d . .
H12M H 0.8323 0.0332 0.6716 0.040 Uiso 1 1 calc R .
H12N H 0.8123 0.0245 0.6367 0.040 Uiso 1 1 calc R .
P1 P 1.05882(5) 0.37022(5) 0.54339(2) 0.0225(3) Uani 0.897(2) 1 d . P
F1 F 0.97668(11) 0.37843(12) 0.54849(5) 0.0316(6) Uani 0.897(2) 1 d . P
F2 F 1.06663(12) 0.32425(12) 0.57280(5) 0.0291(5) Uani 0.897(2) 1 d . P
F3 F 1.04080(13) 0.30354(13) 0.52411(5) 0.0353(6) Uani 0.897(2) 1 d . P
F4 F 1.07493(13) 0.43630(12) 0.56303(5) 0.0357(6) Uani 0.897(2) 1 d . P
F5 F 1.14012(12) 0.36050(15) 0.53883(6) 0.0411(7) Uani 0.897(2) 1 d . P
F6 F 1.04983(15) 0.41550(14) 0.51401(5) 0.0453(7) Uani 0.897(2) 1 d . P
P2 P 1.34596(6) 0.14571(6) 0.74948(2) 0.0272(3) Uani 0.843(2) 1 d . P
F7 F 1.28233(13) 0.09759(12) 0.75797(6) 0.0332(6) Uani 0.843(2) 1 d . P
F8 F 1.39990(13) 0.08544(14) 0.75596(6) 0.0370(6) Uani 0.843(2) 1 d . P
F9 F 1.33456(14) 0.12204(15) 0.71557(6) 0.0395(7) Uani 0.843(2) 1 d . P
F10 F 1.40909(15) 0.19348(14) 0.74075(7) 0.0442(7) Uani 0.843(2) 1 d . P
F11 F 1.29102(15) 0.20618(14) 0.74301(7) 0.0442(7) Uani 0.843(2) 1 d . P
F12 F 1.35583(17) 0.16987(17) 0.78333(6) 0.0515(8) Uani 0.843(2) 1 d . P
P3 P 1.43689(6) 0.36080(6) 0.61561(3) 0.0301(3) Uani 0.847(2) 1 d . P
F13 F 1.38671(16) 0.33561(14) 0.58790(6) 0.0423(7) Uani 0.847(2) 1 d . P
F14 F 1.50049(16) 0.35597(18) 0.59328(8) 0.0577(9) Uani 0.847(2) 1 d . P
F15 F 1.37033(14) 0.36922(19) 0.63422(6) 0.0551(9) Uani 0.847(2) 1 d . P
F16 F 1.4275(2) 0.43648(15) 0.60420(7) 0.0681(11) Uani 0.847(2) 1 d . P
F17 F 1.4459(2) 0.28558(18) 0.62567(10) 0.0780(13) Uani 0.847(2) 1 d . P
F18 F 1.48525(17) 0.3878(2) 0.64270(8) 0.0706(11) Uani 0.847(2) 1 d . P
P4 P 0.88007(6) 0.38105(6) 0.79626(2) 0.0286(3) Uani 0.846(2) 1 d . P
F19 F 0.85507(15) 0.30871(13) 0.78399(6) 0.0388(7) Uani 0.846(2) 1 d . P
F20 F 0.93816(15) 0.34401(14) 0.81802(6) 0.0409(7) Uani 0.846(2) 1 d . P
F21 F 0.93592(16) 0.38425(16) 0.77113(6) 0.0478(8) Uani 0.846(2) 1 d . P
F22 F 0.82577(16) 0.37558(16) 0.82157(6) 0.0485(8) Uani 0.846(2) 1 d . P
F23 F 0.90624(18) 0.45232(15) 0.80852(7) 0.0551(8) Uani 0.846(2) 1 d . P
F24 F 0.82263(17) 0.41636(15) 0.77461(7) 0.0503(8) Uani 0.846(2) 1 d . P
P5 P 0.55775(5) -0.12659(5) 0.54479(2) 0.0233(3) Uani 0.899(2) 1 d . P
F25 F 0.47531(11) -0.12206(12) 0.54976(5) 0.0306(5) Uani 0.899(2) 1 d . P
F26 F 0.56673(12) -0.17540(12) 0.57308(5) 0.0302(5) Uani 0.899(2) 1 d . P
F27 F 0.54265(13) -0.19161(13) 0.52397(5) 0.0379(6) Uani 0.899(2) 1 d . P
F28 F 0.57103(13) -0.06234(12) 0.56594(5) 0.0361(6) Uani 0.899(2) 1 d . P
F29 F 0.63948(13) -0.13254(15) 0.54024(6) 0.0451(7) Uani 0.899(2) 1 d . P
F30 F 0.54686(16) -0.07806(15) 0.51649(6) 0.0516(8) Uani 0.899(2) 1 d . P
P6 P 0.94306(6) -0.14298(6) 0.61574(2) 0.0292(3) Uani 0.858(2) 1 d . P
F31 F 0.88884(14) -0.16253(14) 0.58880(5) 0.0382(7) Uani 0.858(2) 1 d . P
F32 F 1.00468(14) -0.14357(15) 0.59255(6) 0.0438(7) Uani 0.858(2) 1 d . P
F33 F 0.9304(2) -0.06488(15) 0.60795(7) 0.0585(9) Uani 0.858(2) 1 d . P
F34 F 0.88038(15) -0.14198(17) 0.63750(6) 0.0500(8) Uani 0.858(2) 1 d . P
F35 F 0.95543(16) -0.22033(16) 0.62256(8) 0.0552(8) Uani 0.858(2) 1 d . P
F36 F 0.99606(16) -0.1208(2) 0.64232(7) 0.0623(10) Uani 0.858(2) 1 d . P
P7 P 0.67182(7) 0.14417(8) 0.75621(3) 0.0410(4) Uani 0.812(2) 1 d . P
F37 F 0.73690(18) 0.1025(2) 0.74478(7) 0.0646(11) Uani 0.812(2) 1 d . P
F38 F 0.60551(18) 0.18292(19) 0.76632(9) 0.0688(12) Uani 0.812(2) 1 d . P
F39 F 0.6748(2) 0.0994(2) 0.78348(9) 0.0858(15) Uani 0.812(2) 1 d . P
F40 F 0.6207(3) 0.0971(4) 0.73894(19) 0.190(4) Uani 0.812(2) 1 d . P
F41 F 0.7288(2) 0.1920(2) 0.77340(15) 0.120(2) Uani 0.812(2) 1 d . P
F42 F 0.6752(3) 0.1933(5) 0.73062(16) 0.203(5) Uani 0.812(2) 1 d . P
N1S N 0.81095(17) 0.43658(17) 0.56393(7) 0.0341(7) Uani 1 1 d . .
C1S C 0.8531(2) 0.4761(2) 0.56038(8) 0.0322(9) Uani 1 1 d . .
C2S C 0.9067(2) 0.5257(2) 0.55480(11) 0.0473(11) Uani 1 1 d . .
H2SA H 0.9080 0.5333 0.5333 0.071 Uiso 1 1 calc GR .
H2SB H 0.9524 0.5089 0.5626 0.071 Uiso 1 1 calc GR .
H2SC H 0.8960 0.5683 0.5647 0.071 Uiso 1 1 calc GR .
N2S N 0.7767(2) -0.01932(18) 0.56905(8) 0.0425(9) Uani 1 1 d . .
C3S C 0.7511(2) -0.0551(2) 0.58519(9) 0.0332(9) Uani 1 1 d . .
C4S C 0.7198(2) -0.1002(2) 0.60604(10) 0.0443(11) Uani 1 1 d . .
H4SA H 0.7034 -0.1413 0.5956 0.066 Uiso 1 1 calc GR .
H4SB H 0.6801 -0.0776 0.6146 0.066 Uiso 1 1 calc GR .
H4SC H 0.7548 -0.1122 0.6219 0.066 Uiso 1 1 calc GR .
N3S N 1.3937(2) -0.04424(19) 0.70299(8) 0.0446(9) Uani 1 1 d . .
C5S C 1.4282(2) 0.0017(2) 0.69894(10) 0.0454(11) Uani 1 1 d . .
C6S C 1.4732(3) 0.0597(3) 0.69450(15) 0.0719(18) Uani 1 1 d . .
H6SA H 1.4561 0.0843 0.6766 0.108 Uiso 1 1 calc GR .
H6SB H 1.5212 0.0442 0.6921 0.108 Uiso 1 1 calc GR .
H6SC H 1.4725 0.0898 0.7118 0.108 Uiso 1 1 calc GR .
N4S N 1.4102(2) 0.0205(3) 0.62361(10) 0.0584(11) Uani 1 1 d . .
C7S C 1.4372(2) -0.0322(3) 0.62478(10) 0.0476(12) Uani 1 1 d . .
C8S C 1.4717(3) -0.0971(3) 0.62654(11) 0.0553(13) Uani 1 1 d . .
H8SA H 1.4441 -0.1301 0.6146 0.083 Uiso 1 1 calc GR .
H8SB H 1.4760 -0.1121 0.6473 0.083 Uiso 1 1 calc GR .
H8SC H 1.5185 -0.0931 0.6189 0.083 Uiso 1 1 calc GR .
N5 N 0.86205(18) 0.26573(18) 0.71610(6) 0.0354(8) Uani 1 1 d . .
N6 N 1.14670(16) 0.04239(17) 0.70957(6) 0.0305(7) Uani 1 1 d . .
N7 N 1.09404(15) 0.04505(15) 0.56862(6) 0.0242(6) Uani 1 1 d . .
N8 N 0.78858(15) 0.23689(16) 0.57653(6) 0.0266(7) Uani 1 1 d . .
C37 C 0.9282(2) 0.2903(2) 0.71502(8) 0.0344(9) Uani 1 1 d . .
H37 H 0.9353 0.3377 0.7137 0.041 Uiso 1 1 calc R .
C38 C 0.9846(2) 0.2480(2) 0.71574(8) 0.0327(9) Uani 1 1 d . .
H38 H 1.0304 0.2665 0.7153 0.039 Uiso 1 1 calc R .
C39 C 0.9761(2) 0.1771(2) 0.71717(7) 0.0287(8) Uani 1 1 d . .
C40 C 0.9064(2) 0.1540(2) 0.71878(8) 0.0311(8) Uani 1 1 d . .
H40 H 0.8975 0.1069 0.7202 0.037 Uiso 1 1 calc R .
C41 C 0.8515(2) 0.1986(2) 0.71827(8) 0.0341(9) Uani 1 1 d . .
H41 H 0.8052 0.1819 0.7195 0.041 Uiso 1 1 calc R .
C42 C 1.0353(2) 0.13098(19) 0.71595(7) 0.0279(8) Uani 1 1 d . .
C43 C 1.1035(2) 0.1542(2) 0.71329(7) 0.0299(8) Uani 1 1 d . .
H43 H 1.1127 0.2014 0.7139 0.036 Uiso 1 1 calc R .
C44 C 1.1574(2) 0.1099(2) 0.70984(8) 0.0307(8) Uani 1 1 d . .
H44 H 1.2032 0.1270 0.7076 0.037 Uiso 1 1 calc R .
C45 C 1.0817(2) 0.0178(2) 0.71358(8) 0.0295(8) Uani 1 1 d . .
H45 H 1.0747 -0.0297 0.7143 0.035 Uiso 1 1 calc R .
C46 C 1.0258(2) 0.0602(2) 0.71659(7) 0.0289(8) Uani 1 1 d . .
H46 H 0.9806 0.0419 0.7191 0.035 Uiso 1 1 calc R .
C47 C 1.2035(2) -0.0046(2) 0.70119(8) 0.0325(9) Uani 1 1 d . .
H47A H 1.1969 -0.0497 0.7101 0.039 Uiso 1 1 calc R .
H47B H 1.2499 0.0131 0.7085 0.039 Uiso 1 1 calc R .
C48 C 1.19930(18) -0.00958(18) 0.66752(8) 0.0257(8) Uani 1 1 d . .
C49 C 1.24036(19) 0.0316(2) 0.65074(8) 0.0305(8) Uani 1 1 d . .
H49 H 1.2762 0.0584 0.6603 0.037 Uiso 1 1 calc R .
C50 C 1.22959(19) 0.03413(19) 0.62020(8) 0.0284(8) Uani 1 1 d . .
H50 H 1.2577 0.0629 0.6089 0.034 Uiso 1 1 calc R .
C51 C 1.17753(18) -0.00537(18) 0.60578(8) 0.0244(7) Uani 1 1 d . .
C52 C 1.13958(18) -0.04986(19) 0.62236(8) 0.0263(8) Uani 1 1 d . .
H52 H 1.1061 -0.0791 0.6126 0.032 Uiso 1 1 calc R .
C53 C 1.15017(18) -0.05204(19) 0.65320(8) 0.0272(8) Uani 1 1 d . .
H53 H 1.1239 -0.0825 0.6644 0.033 Uiso 1 1 calc R .
C54 C 1.15976(18) 0.0041(2) 0.57305(8) 0.0280(8) Uani 1 1 d . .
H54A H 1.1988 0.0275 0.5638 0.034 Uiso 1 1 calc R .
H54B H 1.1530 -0.0406 0.5633 0.034 Uiso 1 1 calc R .
C55 C 1.09838(19) 0.11320(19) 0.56892(7) 0.0254(8) Uani 1 1 d . .
H55 H 1.1429 0.1346 0.5698 0.031 Uiso 1 1 calc R .
C56 C 1.03799(19) 0.15169(18) 0.56796(7) 0.0246(7) Uani 1 1 d . .
H56 H 1.0410 0.1996 0.5681 0.030 Uiso 1 1 calc R .
C57 C 0.97264(18) 0.12036(18) 0.56672(7) 0.0239(7) Uani 1 1 d . .
C58 C 0.97035(19) 0.04977(18) 0.56581(7) 0.0240(7) Uani 1 1 d . .
H58 H 0.9265 0.0270 0.5646 0.029 Uiso 1 1 calc R .
C59 C 1.03152(19) 0.01336(19) 0.56670(7) 0.0258(8) Uani 1 1 d . .
H59 H 1.0298 -0.0346 0.5660 0.031 Uiso 1 1 calc R .
C60 C 0.90706(18) 0.16048(18) 0.56834(7) 0.0229(7) Uani 1 1 d . .
C61 C 0.90497(18) 0.22937(19) 0.56147(7) 0.0253(8) Uani 1 1 d . .
H61 H 0.9446 0.2505 0.5537 0.030 Uiso 1 1 calc R .
C62 C 0.84609(19) 0.26640(19) 0.56582(8) 0.0273(8) Uani 1 1 d . .
H62 H 0.8454 0.3133 0.5613 0.033 Uiso 1 1 calc R .
C63 C 0.78781(19) 0.17004(19) 0.58186(8) 0.0276(8) Uani 1 1 d . .
H63 H 0.7467 0.1496 0.5886 0.033 Uiso 1 1 calc R .
C64 C 0.84595(19) 0.13089(19) 0.57760(8) 0.0265(8) Uani 1 1 d . .
H64 H 0.8444 0.0835 0.5810 0.032 Uiso 1 1 calc R .
C65 C 0.72931(19) 0.2804(2) 0.58580(8) 0.0316(8) Uani 1 1 d . .
H65A H 0.6841 0.2568 0.5817 0.038 Uiso 1 1 calc R .
H65B H 0.7281 0.3234 0.5745 0.038 Uiso 1 1 calc R .
C66 C 0.74105(18) 0.29435(19) 0.61879(8) 0.0276(8) Uani 1 1 d . .
C67 C 0.7098(2) 0.2541(2) 0.63920(9) 0.0327(8) Uani 1 1 d . .
H67 H 0.6768 0.2208 0.6326 0.039 Uiso 1 1 calc R .
C68 C 0.7265(2) 0.2621(2) 0.66937(8) 0.0349(9) Uani 1 1 d . .
H68 H 0.7045 0.2343 0.6833 0.042 Uiso 1 1 calc R .
C69 C 0.7749(2) 0.3101(2) 0.67936(8) 0.0319(9) Uani 1 1 d . .
C70 C 0.8036(2) 0.3536(2) 0.65889(8) 0.0305(8) Uani 1 1 d . .
H70 H 0.8348 0.3885 0.6656 0.037 Uiso 1 1 calc R .
C71 C 0.78667(19) 0.34577(19) 0.62882(8) 0.0286(8) Uani 1 1 d . .
H71 H 0.8061 0.3755 0.6149 0.034 Uiso 1 1 calc R .
C72 C 0.8005(2) 0.3120(2) 0.71191(8) 0.0390(10) Uani 1 1 d . .
H72A H 0.8143 0.3587 0.7177 0.047 Uiso 1 1 calc R .
H72B H 0.7628 0.2973 0.7245 0.047 Uiso 1 1 calc R .
N5S N 1.30949(16) -0.06350(17) 0.55985(7) 0.0325(7) Uani 1 1 d . .
C9S C 1.3518(2) -0.0242(2) 0.55608(8) 0.0314(8) Uani 1 1 d . .
C10S C 1.4054(2) 0.0257(2) 0.55039(10) 0.0398(10) Uani 1 1 d . .
H10I H 1.4045 0.0353 0.5290 0.060 Uiso 1 1 calc GR .
H10J H 1.4516 0.0080 0.5571 0.060 Uiso 1 1 calc GR .
H10K H 1.3962 0.0674 0.5612 0.060 Uiso 1 1 calc GR .
N6S N 1.1094(3) -0.1511(2) 0.71709(10) 0.0688(14) Uani 1 1 d . .
C11S C 1.0664(3) -0.1872(4) 0.70942(16) 0.072(2) Uani 1 1 d . .
C12S C 1.0146(4) -0.2350(5) 0.6980(3) 0.178(6) Uani 1 1 d . .
H12O H 0.9761 -0.2107 0.6874 0.267 Uiso 1 1 calc GR .
H12P H 0.9965 -0.2604 0.7146 0.267 Uiso 1 1 calc GR .
H12Q H 1.0361 -0.2663 0.6844 0.267 Uiso 1 1 calc GR .
N7S N 1.2734(2) 0.48294(19) 0.56630(8) 0.0452(9) Uani 1 1 d . .
C13S C 1.2484(2) 0.4464(2) 0.58210(9) 0.0336(9) Uani 1 1 d . .
C14S C 1.2176(2) 0.3996(2) 0.60250(9) 0.0403(10) Uani 1 1 d . .
H14A H 1.2057 0.3572 0.5921 0.060 Uiso 1 1 calc GR .
H14B H 1.1751 0.4196 0.6099 0.060 Uiso 1 1 calc GR .
H14C H 1.2513 0.3904 0.6193 0.060 Uiso 1 1 calc GR .
N8S N 1.1615(3) 0.3179(2) 0.71680(12) 0.0794(16) Uani 1 1 d . .
C15S C 1.1587(3) 0.3761(3) 0.71855(11) 0.0567(13) Uani 1 1 d . .
C16S C 1.1551(3) 0.4476(3) 0.72242(11) 0.0586(14) Uani 1 1 d . .
H16A H 1.1271 0.4676 0.7057 0.088 Uiso 1 1 calc GR .
H16B H 1.2025 0.4666 0.7232 0.088 Uiso 1 1 calc GR .
H16C H 1.1333 0.4577 0.7410 0.088 Uiso 1 1 calc GR .
N9S N 1.1537(2) -0.0335(2) 0.77996(9) 0.0517(10) Uani 1 1 d . .
C17S C 1.1497(2) -0.0901(2) 0.78560(10) 0.0424(10) Uani 1 1 d . .
C18S C 1.1443(3) -0.1608(3) 0.79241(12) 0.0639(15) Uani 1 1 d . .
H18C H 1.1088 -0.1817 0.7788 0.096 Uiso 1 1 calc GR .
H18D H 1.1307 -0.1662 0.8129 0.096 Uiso 1 1 calc GR .
H18E H 1.1897 -0.1827 0.7902 0.096 Uiso 1 1 calc GR .
N10S N 0.5728(3) 0.3419(2) 0.71597(11) 0.0780(15) Uani 1 1 d . .
C19S C 0.5537(3) 0.2944(2) 0.70382(10) 0.0463(11) Uani 1 1 d . .
C20S C 0.5313(3) 0.2342(3) 0.68837(12) 0.0563(13) Uani 1 1 d . .
H20A H 0.5332 0.2412 0.6669 0.084 Uiso 1 1 calc GR .
H20B H 0.4831 0.2235 0.6930 0.084 Uiso 1 1 calc GR .
H20C H 0.5622 0.1966 0.6946 0.084 Uiso 1 1 calc GR .
N11S N 0.8728(2) -0.0283(2) 0.72248(9) 0.0565(11) Uani 1 1 d . .
C21S C 0.8560(2) -0.0828(3) 0.71749(9) 0.0434(10) Uani 1 1 d . .
C22S C 0.8356(3) -0.1522(3) 0.71198(13) 0.0601(13) Uani 1 1 d . .
H22A H 0.8428 -0.1638 0.6912 0.090 Uiso 1 1 calc GR .
H22B H 0.7860 -0.1579 0.7158 0.090 Uiso 1 1 calc GR .
H22C H 0.8640 -0.1821 0.7252 0.090 Uiso 1 1 calc GR .

loop_
_atom_site_aniso_label
_atom_site_aniso_U_11
_atom_site_aniso_U_22
_atom_site_aniso_U_33
_atom_site_aniso_U_23
_atom_site_aniso_U_13
_atom_site_aniso_U_12
O1 0.0402(15) 0.0267(14) 0.0343(14) -0.0006(11) 0.0074(12) 0.0012(12)
O2 0.0368(15) 0.0424(17) 0.0284(13) -0.0039(12) 0.0044(11) -0.0089(12)
O3 0.0339(14) 0.0301(14) 0.0291(13) -0.0010(11) 0.0052(11) -0.0090(11)
O4 0.0273(13) 0.0323(14) 0.0259(12) 0.0038(11) 0.0026(10) -0.0020(11)
O5 0.0259(13) 0.0241(14) 0.0355(14) 0.0005(11) 0.0027(10) 0.0002(10)
O6 0.0250(13) 0.0305(14) 0.0365(14) 0.0021(11) 0.0001(11) 0.0017(11)
O7 0.0243(13) 0.0430(17) 0.0436(16) 0.0010(13) 0.0054(11) -0.0021(12)
O8 0.0329(15) 0.0489(19) 0.0447(16) -0.0066(14) -0.0019(12) -0.0041(13)
O9 0.0380(16) 0.0454(18) 0.0390(16) -0.0014(13) 0.0006(12) -0.0032(13)
O10 0.0392(15) 0.0305(15) 0.0299(14) -0.0006(11) 0.0001(11) -0.0001(12)
C73 0.039(2) 0.032(2) 0.0164(16) 0.0006(15) -0.0036(15) 0.0042(17)
C74 0.041(2) 0.027(2) 0.0183(17) -0.0013(14) 0.0003(15) 0.0077(16)
C75 0.049(2) 0.024(2) 0.0210(17) -0.0001(15) 0.0026(16) 0.0025(17)
C76 0.038(2) 0.031(2) 0.0162(16) 0.0002(15) 0.0029(14) 0.0011(16)
C77 0.047(2) 0.028(2) 0.0200(17) -0.0019(15) 0.0000(16) 0.0084(17)
C78 0.045(2) 0.025(2) 0.0193(17) -0.0026(14) -0.0042(15) 0.0006(16)
C79 0.050(2) 0.028(2) 0.0285(19) -0.0009(16) 0.0047(17) -0.0024(18)
C80 0.047(2) 0.033(2) 0.0267(19) -0.0024(16) 0.0026(17) -0.0064(18)
C81 0.036(2) 0.038(2) 0.037(2) -0.0067(18) 0.0035(17) -0.0182(18)
C82 0.038(2) 0.037(2) 0.036(2) -0.0057(18) 0.0075(17) -0.0179(18)
C83 0.033(2) 0.032(2) 0.0280(19) 0.0008(16) 0.0061(15) -0.0043(16)
C84 0.0272(19) 0.030(2) 0.0269(18) 0.0002(15) 0.0042(14) 0.0000(15)
C85 0.033(2) 0.033(2) 0.0278(19) 0.0067(16) 0.0054(15) -0.0035(16)
C86 0.0285(19) 0.032(2) 0.0307(19) 0.0032(16) 0.0035(15) -0.0051(16)
C87 0.0270(18) 0.0253(19) 0.0188(16) 0.0002(14) -0.0005(13) 0.0009(15)
C88 0.0309(19) 0.029(2) 0.0226(17) 0.0031(15) 0.0017(14) -0.0034(15)
C89 0.0327(19) 0.026(2) 0.0215(17) 0.0039(14) -0.0015(14) 0.0025(15)
C90 0.0244(18) 0.032(2) 0.0184(16) -0.0030(14) -0.0020(13) -0.0003(15)
C91 0.0277(18) 0.0268(19) 0.0181(16) -0.0021(14) -0.0005(13) -0.0042(15)
C92 0.0340(19) 0.0217(18) 0.0165(16) -0.0019(13) -0.0013(14) 0.0025(15)
C93 0.0297(19) 0.031(2) 0.0293(19) -0.0015(16) -0.0030(15) -0.0045(16)
C94 0.028(2) 0.042(2) 0.039(2) -0.0024(18) -0.0027(16) -0.0037(17)
C95 0.029(2) 0.040(2) 0.050(2) 0.009(2) 0.0050(18) 0.0000(18)
C96 0.026(2) 0.046(3) 0.050(2) -0.003(2) -0.0044(18) -0.0012(18)
C97 0.037(2) 0.056(3) 0.060(3) 0.000(2) -0.010(2) -0.011(2)
C98 0.042(3) 0.053(3) 0.063(3) 0.007(2) 0.008(2) -0.010(2)
C99 0.052(3) 0.038(2) 0.038(2) -0.0001(19) 0.0056(19) -0.006(2)
C100 0.046(2) 0.034(2) 0.029(2) 0.0011(17) -0.0028(17) -0.0020(18)
N1 0.0313(16) 0.0287(17) 0.0202(14) 0.0006(12) 0.0010(12) -0.0025(13)
N2 0.0331(17) 0.0319(18) 0.0221(15) 0.0008(13) 0.0038(12) 0.0029(14)
N3 0.0274(15) 0.0277(17) 0.0192(14) -0.0010(12) 0.0033(11) 0.0009(13)
N4 0.0255(15) 0.0290(17) 0.0196(14) -0.0016(12) -0.0026(11) -0.0007(13)
C1 0.033(2) 0.0223(18) 0.0223(17) -0.0007(14) -0.0031(14) -0.0034(15)
C1A 0.034(2) 0.031(2) 0.031(2) 0.0055(16) 0.0026(16) 0.0080(16)
C2 0.0310(19) 0.029(2) 0.0198(17) 0.0025(15) -0.0011(14) -0.0040(16)
C3 0.0337(19) 0.0284(19) 0.0105(15) 0.0004(13) -0.0003(13) 0.0008(15)
C4 0.0320(19) 0.0233(18) 0.0180(16) 0.0008(14) 0.0017(14) -0.0007(15)
C6 0.0288(18) 0.033(2) 0.0123(15) -0.0008(14) -0.0010(13) -0.0047(15)
C7 0.035(2) 0.028(2) 0.0196(17) -0.0014(14) 0.0020(14) -0.0048(16)
C8 0.0310(19) 0.032(2) 0.0207(17) -0.0036(15) 0.0028(14) -0.0014(16)
C9 0.034(2) 0.029(2) 0.0236(18) 0.0025(15) 0.0032(15) -0.0026(16)
C10 0.0324(19) 0.027(2) 0.0192(16) 0.0018(14) 0.0021(14) -0.0007(15)
C11 0.0334(19) 0.028(2) 0.0178(16) -0.0005(14) 0.0029(14) -0.0029(15)
C12 0.0255(18) 0.0247(19) 0.0295(19) 0.0001(15) 0.0009(14) 0.0063(15)
C13 0.0224(17) 0.0237(19) 0.0316(19) 0.0059(15) 0.0052(14) 0.0040(14)
C14 0.0232(17) 0.0227(18) 0.0297(18) -0.0032(15) 0.0012(14) 0.0046(14)
C15 0.0204(17) 0.0281(19) 0.0272(18) -0.0004(15) 0.0050(14) 0.0037(14)
C16 0.0248(18) 0.028(2) 0.034(2) 0.0011(16) 0.0063(15) 0.0000(15)
C17 0.0252(18) 0.031(2) 0.0290(19) -0.0031(16) -0.0009(14) 0.0021(15)
C18 0.0243(18) 0.033(2) 0.0311(19) -0.0022(16) 0.0056(15) 0.0032(15)
C19 0.034(2) 0.0251(19) 0.0183(16) -0.0029(14) 0.0001(14) -0.0006(15)
C20 0.0293(18) 0.0235(19) 0.0170(16) -0.0013(14) -0.0017(13) -0.0032(15)
C21 0.0286(18) 0.0260(19) 0.0121(15) 0.0003(13) -0.0003(13) -0.0034(14)
C22 0.0318(19) 0.0257(19) 0.0193(16) 0.0013(14) 0.0029(14) -0.0030(15)
C23 0.0304(19) 0.028(2) 0.0185(16) 0.0011(14) 0.0029(14) -0.0030(15)
C24 0.0291(18) 0.0241(19) 0.0133(15) -0.0031(13) -0.0025(13) -0.0035(14)
C25 0.0296(19) 0.0239(19) 0.0200(16) -0.0021(14) -0.0019(14) -0.0037(15)
C26 0.0255(18) 0.029(2) 0.0236(17) -0.0021(15) -0.0013(14) -0.0053(15)
C27 0.0316(19) 0.0239(19) 0.0214(17) 0.0009(14) 0.0007(14) -0.0039(15)
C28 0.0265(18) 0.0265(19) 0.0221(17) -0.0014(14) 0.0027(14) -0.0034(15)
C29 0.0234(18) 0.029(2) 0.0290(18) 0.0003(15) -0.0033(14) 0.0049(15)
C30 0.0202(17) 0.0260(19) 0.0303(18) 0.0011(15) 0.0011(14) 0.0051(14)
C31 0.0262(18) 0.0218(18) 0.0278(18) 0.0014(14) 0.0039(14) 0.0032(14)
C32 0.0249(18) 0.0200(18) 0.0298(18) -0.0004(14) 0.0020(14) 0.0030(14)
C33 0.0254(18) 0.0246(19) 0.0264(18) 0.0008(15) 0.0046(14) 0.0070(14)
C34 0.0272(19) 0.027(2) 0.033(2) 0.0044(16) 0.0065(15) -0.0015(15)
C35 0.0283(19) 0.029(2) 0.0301(19) -0.0003(16) -0.0018(15) -0.0018(15)
C36 0.036(2) 0.0251(19) 0.0267(18) -0.0006(15) 0.0050(15) 0.0043(16)
O11 0.0369(15) 0.0263(14) 0.0327(14) -0.0004(11) 0.0066(11) 0.0013(11)
O12 0.0342(14) 0.0370(16) 0.0277(13) -0.0029(11) 0.0026(11) -0.0066(12)
O13 0.0304(13) 0.0280(14) 0.0275(13) 0.0005(11) 0.0027(10) -0.0082(11)
O14 0.0259(13) 0.0335(15) 0.0239(12) 0.0023(11) 0.0029(10) -0.0021(11)
O15 0.0239(12) 0.0244(13) 0.0347(14) -0.0012(11) 0.0021(10) 0.0002(10)
O16 0.0254(13) 0.0289(14) 0.0331(13) 0.0015(11) 0.0019(10) -0.0004(11)
O17 0.0243(13) 0.0355(15) 0.0392(15) -0.0005(12) 0.0035(11) -0.0048(11)
O18 0.0329(14) 0.0349(16) 0.0402(15) 0.0000(12) 0.0026(12) -0.0027(12)
O19 0.0336(14) 0.0418(17) 0.0307(14) 0.0068(12) 0.0031(11) -0.0035(12)
O20 0.0354(15) 0.0296(14) 0.0327(14) 0.0029(11) -0.0007(11) 0.0012(11)
C5 0.037(2) 0.049(3) 0.046(2) 0.014(2) 0.0088(19) -0.007(2)
C101 0.035(2) 0.030(2) 0.0178(16) 0.0004(14) -0.0025(14) 0.0026(16)
C102 0.038(2) 0.026(2) 0.0198(17) 0.0010(14) 0.0003(15) 0.0079(16)
C103 0.043(2) 0.0229(19) 0.0208(17) 0.0006(14) 0.0007(15) 0.0000(16)
C104 0.036(2) 0.031(2) 0.0143(16) -0.0003(14) 0.0016(14) 0.0014(16)
C105 0.040(2) 0.027(2) 0.0196(17) -0.0008(14) 0.0016(15) 0.0066(16)
C106 0.042(2) 0.0212(19) 0.0203(17) -0.0012(14) -0.0016(15) 0.0026(16)
C107 0.045(2) 0.026(2) 0.0267(19) -0.0035(16) 0.0043(16) -0.0016(17)
C108 0.044(2) 0.035(2) 0.0238(18) -0.0005(16) 0.0006(16) -0.0056(18)
C109 0.030(2) 0.035(2) 0.038(2) -0.0033(17) 0.0015(16) -0.0133(17)
C110 0.034(2) 0.033(2) 0.035(2) -0.0044(17) 0.0048(16) -0.0141(17)
C111 0.033(2) 0.030(2) 0.0272(18) 0.0023(16) 0.0048(15) -0.0026(16)
C112 0.0241(18) 0.030(2) 0.0276(18) 0.0006(15) 0.0055(14) -0.0011(15)
C113 0.0300(19) 0.030(2) 0.0248(18) 0.0037(15) 0.0043(15) -0.0020(16)
C114 0.0278(19) 0.030(2) 0.0286(18) 0.0024(15) 0.0017(15) -0.0055(15)
C115 0.0250(18) 0.0280(19) 0.0182(16) -0.0002(14) -0.0004(13) 0.0014(15)
C116 0.0280(18) 0.028(2) 0.0226(17) 0.0038(14) 0.0017(14) -0.0014(15)
C117 0.0308(19) 0.0264(19) 0.0203(17) 0.0027(14) -0.0016(14) 0.0033(15)
C118 0.0250(18) 0.032(2) 0.0201(17) -0.0030(14) -0.0033(14) 0.0008(15)
C119 0.0278(18) 0.0267(19) 0.0207(17) -0.0005(14) -0.0013(14) -0.0038(15)
C120 0.0285(18) 0.0245(19) 0.0196(16) -0.0010(14) -0.0033(14) 0.0020(15)
C121 0.0277(19) 0.032(2) 0.0284(19) -0.0008(16) -0.0019(15) -0.0024(16)
C122 0.027(2) 0.041(2) 0.036(2) -0.0024(18) 0.0011(16) -0.0028(17)
C123 0.0239(18) 0.033(2) 0.043(2) 0.0093(18) 0.0039(16) -0.0030(16)
C124 0.0249(19) 0.039(2) 0.044(2) 0.0024(18) 0.0024(16) 0.0003(17)
C125 0.035(2) 0.039(2) 0.049(3) 0.008(2) -0.0003(18) -0.0081(19)
C127 0.045(2) 0.041(2) 0.029(2) 0.0080(18) 0.0029(17) -0.0026(19)
C128 0.041(2) 0.029(2) 0.0290(19) 0.0059(16) -0.0035(16) -0.0013(17)
P1 0.0237(5) 0.0236(6) 0.0201(5) -0.0007(4) 0.0017(4) -0.0051(4)
F1 0.0228(12) 0.0345(14) 0.0370(13) -0.0021(10) -0.0014(10) 0.0025(10)
F2 0.0296(12) 0.0299(13) 0.0276(12) 0.0064(10) 0.0003(9) 0.0009(10)
F3 0.0371(14) 0.0339(14) 0.0345(13) -0.0133(11) 0.0006(10) -0.0040(11)
F4 0.0426(14) 0.0243(13) 0.0390(14) -0.0060(10) -0.0064(11) -0.0074(11)
F5 0.0254(13) 0.0620(18) 0.0368(14) -0.0071(12) 0.0094(10) -0.0089(12)
F6 0.0575(17) 0.0484(17) 0.0290(13) 0.0145(12) -0.0060(12) -0.0164(13)
P2 0.0305(6) 0.0207(6) 0.0318(6) -0.0059(4) 0.0125(5) 0.0008(4)
F7 0.0340(14) 0.0235(13) 0.0434(15) 0.0033(11) 0.0127(11) -0.0010(11)
F8 0.0333(14) 0.0350(15) 0.0427(15) -0.0038(12) 0.0017(11) 0.0092(12)
F9 0.0379(15) 0.0489(17) 0.0324(14) -0.0046(12) 0.0063(11) 0.0034(13)
F10 0.0404(16) 0.0344(16) 0.0602(18) -0.0125(13) 0.0235(14) -0.0126(12)
F11 0.0463(16) 0.0269(15) 0.0627(18) 0.0089(13) 0.0311(14) 0.0123(12)
F12 0.061(2) 0.058(2) 0.0379(16) -0.0236(14) 0.0201(14) -0.0119(16)
P3 0.0233(6) 0.0262(6) 0.0412(7) -0.0025(5) 0.0051(5) -0.0105(4)
F13 0.0608(18) 0.0382(16) 0.0279(13) -0.0023(12) 0.0029(12) -0.0236(14)
F14 0.0419(17) 0.064(2) 0.069(2) -0.0201(17) 0.0161(15) -0.0143(15)
F15 0.0283(15) 0.099(3) 0.0388(16) -0.0174(16) 0.0101(12) -0.0180(16)
F16 0.132(3) 0.0255(16) 0.0494(19) -0.0072(14) 0.024(2) -0.0255(18)
F17 0.069(2) 0.044(2) 0.114(3) 0.029(2) -0.049(2) -0.0106(17)
F18 0.0462(19) 0.090(3) 0.072(2) -0.007(2) -0.0277(17) -0.0315(19)
P4 0.0389(7) 0.0202(6) 0.0272(6) -0.0030(4) 0.0073(5) 0.0050(5)
F19 0.0530(17) 0.0226(14) 0.0398(15) -0.0041(11) -0.0050(12) -0.0001(12)
F20 0.0480(16) 0.0391(16) 0.0352(14) -0.0036(12) -0.0020(12) 0.0083(13)
F21 0.0555(18) 0.0508(18) 0.0393(16) -0.0011(13) 0.0216(14) -0.0007(15)
F22 0.0530(18) 0.0543(19) 0.0404(16) -0.0012(14) 0.0202(13) 0.0082(15)
F23 0.074(2) 0.0272(16) 0.065(2) -0.0158(14) 0.0076(17) -0.0034(15)
F24 0.0582(19) 0.0391(17) 0.0532(18) 0.0131(14) -0.0016(14) 0.0139(14)
P5 0.0242(5) 0.0253(6) 0.0207(5) -0.0001(4) 0.0032(4) -0.0066(4)
F25 0.0227(12) 0.0303(13) 0.0385(13) 0.0011(10) 0.0003(10) 0.0009(10)
F26 0.0303(12) 0.0292(13) 0.0308(12) 0.0065(10) 0.0004(9) 0.0020(10)
F27 0.0365(14) 0.0413(15) 0.0361(13) -0.0154(11) 0.0032(11) -0.0070(11)
F28 0.0425(14) 0.0251(13) 0.0401(14) -0.0069(11) -0.0034(11) -0.0097(11)
F29 0.0278(13) 0.067(2) 0.0420(15) -0.0120(13) 0.0133(11) -0.0132(13)
F30 0.0658(19) 0.0551(19) 0.0330(14) 0.0217(13) -0.0059(13) -0.0218(15)
P6 0.0301(6) 0.0304(6) 0.0270(6) 0.0000(5) 0.0007(4) -0.0152(5)
F31 0.0434(15) 0.0432(16) 0.0272(13) 0.0024(11) -0.0056(11) -0.0149(12)
F32 0.0408(16) 0.0454(17) 0.0463(16) -0.0069(13) 0.0125(12) -0.0180(13)
F33 0.093(3) 0.0295(16) 0.0556(19) -0.0075(14) 0.0225(17) -0.0139(16)
F34 0.0388(16) 0.075(2) 0.0378(15) -0.0112(14) 0.0142(12) -0.0222(15)
F35 0.0487(18) 0.0431(18) 0.073(2) 0.0215(16) -0.0044(15) -0.0041(14)
F36 0.0470(18) 0.099(3) 0.0388(16) -0.0026(17) -0.0119(13) -0.0398(18)
P7 0.0264(6) 0.0597(9) 0.0373(7) 0.0202(6) 0.0053(5) 0.0086(6)
F37 0.054(2) 0.097(3) 0.0430(18) -0.0027(18) 0.0040(15) 0.030(2)
F38 0.0467(19) 0.062(2) 0.103(3) 0.039(2) 0.0452(19) 0.0322(17)
F39 0.057(2) 0.117(4) 0.086(3) 0.055(3) 0.024(2) 0.043(2)
F40 0.078(4) 0.220(8) 0.260(8) -0.183(7) -0.090(5) 0.057(4)
F41 0.078(3) 0.050(3) 0.227(7) -0.057(3) -0.036(4) 0.020(2)
F42 0.093(4) 0.342(11) 0.184(6) 0.212(7) 0.096(4) 0.107(5)
N1S 0.0324(18) 0.0342(19) 0.0364(18) 0.0028(15) 0.0070(14) 0.0010(15)
C1S 0.033(2) 0.032(2) 0.032(2) 0.0030(17) 0.0031(16) 0.0072(18)
C2S 0.034(2) 0.038(3) 0.069(3) 0.010(2) 0.003(2) -0.0038(19)
N2S 0.056(2) 0.035(2) 0.0367(19) 0.0003(16) 0.0065(17) -0.0103(17)
C3S 0.037(2) 0.031(2) 0.031(2) -0.0035(17) -0.0013(16) -0.0034(17)
C4S 0.042(2) 0.049(3) 0.042(2) 0.013(2) 0.0007(19) -0.009(2)
N3S 0.055(2) 0.036(2) 0.041(2) -0.0082(16) -0.0011(17) -0.0063(18)
C5S 0.051(3) 0.039(3) 0.048(3) -0.013(2) 0.016(2) -0.006(2)
C6S 0.067(4) 0.049(3) 0.105(5) -0.030(3) 0.050(3) -0.022(3)
N4S 0.050(2) 0.067(3) 0.058(3) 0.005(2) 0.002(2) -0.005(2)
C7S 0.034(2) 0.070(4) 0.040(2) 0.005(2) 0.0052(18) -0.011(2)
C8S 0.047(3) 0.071(4) 0.047(3) 0.005(2) 0.004(2) 0.003(3)
N5 0.045(2) 0.042(2) 0.0185(15) -0.0013(14) -0.0009(13) 0.0137(16)
N6 0.0362(18) 0.0359(19) 0.0196(14) -0.0003(13) 0.0028(12) 0.0104(14)
N7 0.0286(16) 0.0264(16) 0.0178(14) 0.0000(12) 0.0029(11) 0.0006(13)
N8 0.0256(15) 0.0321(18) 0.0215(14) -0.0001(13) -0.0027(12) 0.0014(13)
C37 0.046(2) 0.031(2) 0.0256(19) -0.0055(16) -0.0051(16) 0.0099(18)
C38 0.042(2) 0.035(2) 0.0205(17) -0.0023(16) -0.0036(15) 0.0105(18)
C39 0.036(2) 0.038(2) 0.0116(15) -0.0023(15) -0.0015(14) 0.0092(17)
C40 0.041(2) 0.033(2) 0.0190(17) 0.0029(15) 0.0005(15) 0.0116(17)
C41 0.041(2) 0.040(2) 0.0212(18) 0.0037(16) 0.0033(16) 0.0139(18)
C42 0.040(2) 0.030(2) 0.0137(16) -0.0023(14) 0.0003(14) 0.0065(16)
C43 0.039(2) 0.032(2) 0.0190(17) -0.0005(15) 0.0017(15) 0.0041(17)
C44 0.038(2) 0.031(2) 0.0228(18) -0.0007(15) 0.0026(15) 0.0057(17)
C45 0.040(2) 0.028(2) 0.0213(17) 0.0028(15) 0.0018(15) 0.0061(16)
C46 0.034(2) 0.034(2) 0.0192(17) -0.0009(15) 0.0025(14) 0.0073(16)
C47 0.033(2) 0.036(2) 0.0291(19) 0.0015(16) 0.0016(15) 0.0154(17)
C48 0.0259(18) 0.0242(19) 0.0266(18) -0.0032(15) -0.0017(14) 0.0090(15)
C49 0.0278(19) 0.029(2) 0.035(2) -0.0029(16) 0.0002(15) 0.0028(16)
C50 0.0267(18) 0.028(2) 0.0310(19) 0.0016(16) 0.0063(15) -0.0001(15)
C51 0.0227(17) 0.0252(19) 0.0256(18) -0.0019(14) 0.0056(14) 0.0042(14)
C52 0.0236(18) 0.0255(19) 0.0300(19) -0.0005(15) 0.0027(14) 0.0041(14)
C53 0.0238(18) 0.029(2) 0.0292(19) 0.0034(15) 0.0072(14) 0.0061(15)
C54 0.0245(18) 0.033(2) 0.0266(18) -0.0009(15) 0.0072(14) 0.0062(15)
C55 0.0305(19) 0.028(2) 0.0178(16) 0.0007(14) 0.0015(14) -0.0036(15)
C56 0.0326(19) 0.0227(18) 0.0185(16) 0.0012(14) 0.0015(14) -0.0046(15)
C57 0.0295(18) 0.0284(19) 0.0138(15) 0.0001(14) -0.0003(13) -0.0018(15)
C58 0.0303(19) 0.0235(19) 0.0178(16) -0.0025(14) -0.0029(13) -0.0028(15)
C59 0.035(2) 0.0230(19) 0.0194(16) -0.0027(14) 0.0008(14) -0.0021(15)
C60 0.0300(18) 0.0248(19) 0.0134(15) -0.0032(13) -0.0028(13) -0.0027(15)
C61 0.0259(18) 0.029(2) 0.0215(17) 0.0014(14) 0.0021(14) -0.0030(15)
C62 0.0318(19) 0.0246(19) 0.0251(18) 0.0002(15) -0.0002(15) -0.0034(15)
C63 0.0277(19) 0.028(2) 0.0264(18) -0.0010(15) -0.0002(14) -0.0064(15)
C64 0.0304(19) 0.0249(19) 0.0239(17) -0.0009(14) -0.0010(14) -0.0024(15)
C65 0.0251(18) 0.037(2) 0.033(2) 0.0007(17) -0.0033(15) 0.0060(16)
C66 0.0227(18) 0.031(2) 0.0295(19) 0.0017(16) 0.0024(14) 0.0110(15)
C67 0.0298(19) 0.032(2) 0.037(2) 0.0018(17) 0.0019(16) 0.0012(16)
C68 0.038(2) 0.037(2) 0.031(2) 0.0084(17) 0.0111(16) 0.0084(18)
C69 0.036(2) 0.034(2) 0.0265(19) 0.0009(16) 0.0045(16) 0.0174(17)
C70 0.031(2) 0.029(2) 0.0310(19) -0.0020(16) 0.0002(15) 0.0098(16)
C71 0.0296(19) 0.027(2) 0.0290(19) 0.0043(15) 0.0032(15) 0.0077(15)
C72 0.047(2) 0.042(2) 0.028(2) -0.0033(17) 0.0026(17) 0.022(2)
N5S 0.0279(17) 0.0359(19) 0.0341(17) 0.0044(14) 0.0045(13) -0.0004(15)
C9S 0.034(2) 0.030(2) 0.0301(19) 0.0057(16) 0.0023(16) 0.0068(18)
C10S 0.038(2) 0.034(2) 0.048(2) 0.0047(19) 0.0078(19) -0.0019(18)
N6S 0.110(4) 0.047(3) 0.052(3) 0.012(2) 0.030(3) 0.018(3)
C11S 0.049(3) 0.069(4) 0.101(5) 0.057(4) 0.024(3) 0.018(3)
C12S 0.059(4) 0.180(10) 0.287(14) 0.171(10) -0.046(6) -0.031(5)
N7S 0.064(2) 0.038(2) 0.0333(18) -0.0040(16) 0.0052(17) -0.0151(19)
C13S 0.036(2) 0.034(2) 0.030(2) -0.0039(18) -0.0017(16) -0.0043(17)
C14S 0.038(2) 0.045(3) 0.038(2) 0.0068(19) -0.0039(18) -0.0096(19)
N8S 0.113(4) 0.041(3) 0.081(3) 0.005(2) -0.028(3) -0.007(3)
C15S 0.077(4) 0.046(3) 0.048(3) -0.001(2) 0.014(3) -0.013(3)
C16S 0.082(4) 0.047(3) 0.048(3) -0.009(2) 0.016(3) -0.013(3)
N9S 0.064(3) 0.041(2) 0.050(2) -0.0067(19) -0.0034(19) 0.0043(19)
C17S 0.043(2) 0.045(3) 0.040(2) -0.006(2) -0.0006(19) 0.009(2)
C18S 0.099(4) 0.041(3) 0.053(3) 0.000(2) 0.010(3) 0.010(3)
N10S 0.125(5) 0.042(3) 0.066(3) 0.004(2) 0.001(3) -0.009(3)
C19S 0.058(3) 0.034(3) 0.047(3) 0.006(2) 0.007(2) 0.001(2)
C20S 0.062(3) 0.041(3) 0.065(3) 0.000(2) -0.009(2) 0.004(2)
N11S 0.072(3) 0.053(3) 0.043(2) 0.014(2) -0.007(2) -0.011(2)
C21S 0.040(2) 0.055(3) 0.035(2) 0.005(2) -0.0028(18) -0.007(2)
C22S 0.056(3) 0.059(3) 0.065(3) -0.009(3) 0.001(3) -0.005(3)

loop_
_atom_type_symbol
_atom_type_description
_atom_type_scat_dispersion_real
_atom_type_scat_dispersion_imag
_atom_type_scat_source
C C 0.0181 0.0091 'International Tables Vol C Tables 4.2.6.8 and 6.1.1.4'
H H 0.0000 0.0000 'International Tables Vol C Tables 4.2.6.8 and 6.1.1.4'
F F 0.0727 0.0534 'International Tables Vol C Tables 4.2.6.8 and 6.1.1.4'
N N 0.0311 0.0180 'International Tables Vol C Tables 4.2.6.8 and 6.1.1.4'
O O 0.0492 0.0322 'International Tables Vol C Tables 4.2.6.8 and 6.1.1.4'
P P 0.2955 0.4335 'International Tables Vol C Tables 4.2.6.8 and 6.1.1.4'

loop_
_geom_angle_atom_site_label_1
_geom_angle_atom_site_label_2
_geom_angle_atom_site_label_3
_geom_angle
C76 O1 C79 118.4(3)
C80 O2 C81 112.4(3)
C83 O3 C82 110.6(3)
C85 O4 C84 111.7(3)
C87 O5 C86 117.1(3)
C90 O6 C93 116.0(3)
C94 O7 C95 109.8(3)
C97 O8 C96 114.8(3)
C99 O9 C98 111.6(3)
C73 O10 C100 116.3(3)
O10 C73 C78 123.5(3)
C74 C73 O10 115.9(3)
C74 C73 C78 120.6(4)
C73 C74 H74 119.9
C73 C74 C75 120.3(4)
C75 C74 H74 119.9
C74 C75 H75 120.4
C76 C75 C74 119.1(4)
C76 C75 H75 120.4
O1 C76 C75 124.1(3)
O1 C76 C77 116.0(3)
C77 C76 C75 119.9(4)
C76 C77 H77 119.3
C76 C77 C78 121.5(4)
C78 C77 H77 119.3
C73 C78 H78 120.7
C77 C78 C73 118.7(4)
C77 C78 H78 120.7
O1 C79 H79A 110.2
O1 C79 H79B 110.2
O1 C79 C80 107.3(3)
H79A C79 H79B 108.5
C80 C79 H79A 110.2
C80 C79 H79B 110.2
O2 C80 C79 107.5(3)
O2 C80 H80A 110.2
O2 C80 H80B 110.2
C79 C80 H80A 110.2
C79 C80 H80B 110.2
H80A C80 H80B 108.5
O2 C81 H81A 110.0
O2 C81 H81B 110.0
O2 C81 C82 108.4(3)
H81A C81 H81B 108.4
C82 C81 H81A 110.0
C82 C81 H81B 110.0
O3 C82 C81 109.6(3)
O3 C82 H82A 109.8
O3 C82 H82B 109.8
C81 C82 H82A 109.8
C81 C82 H82B 109.8
H82A C82 H82B 108.2
O3 C83 H83A 110.0
O3 C83 H83B 110.0
O3 C83 C84 108.7(3)
H83A C83 H83B 108.3
C84 C83 H83A 110.0
C84 C83 H83B 110.0
O4 C84 C83 111.9(3)
O4 C84 H84A 109.2
O4 C84 H84B 109.2
C83 C84 H84A 109.2
C83 C84 H84B 109.2
H84A C84 H84B 107.9
O4 C85 H85A 109.4
O4 C85 H85B 109.4
O4 C85 C86 111.3(3)
H85A C85 H85B 108.0
C86 C85 H85A 109.4
C86 C85 H85B 109.4
O5 C86 C85 109.0(3)
O5 C86 H86A 109.9
O5 C86 H86B 109.9
C85 C86 H86A 109.9
C85 C86 H86B 109.9
H86A C86 H86B 108.3
O5 C87 C88 124.8(3)
O5 C87 C92 115.5(3)
C92 C87 C88 119.6(3)
C87 C88 H88 119.9
C89 C88 C87 120.3(3)
C89 C88 H88 119.9
C88 C89 H89 119.9
C90 C89 C88 120.2(3)
C90 C89 H89 119.9
O6 C90 C89 116.7(3)
O6 C90 C91 123.6(3)
C89 C90 C91 119.7(3)
C90 C91 H91 120.1
C92 C91 C90 119.9(3)
C92 C91 H91 120.1
C87 C92 C91 120.3(3)
C87 C92 H92 119.9
C91 C92 H92 119.9
O6 C93 H93A 109.8
O6 C93 H93B 109.8
O6 C93 C94 109.4(3)
H93A C93 H93B 108.2
C94 C93 H93A 109.8
C94 C93 H93B 109.8
O7 C94 C93 109.4(3)
O7 C94 H94A 109.8
O7 C94 H94B 109.8
C93 C94 H94A 109.8
C93 C94 H94B 109.8
H94A C94 H94B 108.2
O7 C95 H95A 109.9
O7 C95 H95B 109.9
O7 C95 C96 108.8(3)
H95A C95 H95B 108.3
C96 C95 H95A 109.9
C96 C95 H95B 109.9
O8 C96 C95 112.9(4)
O8 C96 H96A 109.0
O8 C96 H96B 109.0
C95 C96 H96A 109.0
C95 C96 H96B 109.0
H96A C96 H96B 107.8
O8 C97 H97A 109.8
O8 C97 H97B 109.8
O8 C97 C98 109.2(4)
H97A C97 H97B 108.3
C98 C97 H97A 109.8
C98 C97 H97B 109.8
O9 C98 C97 109.1(4)
O9 C98 H98A 109.9
O9 C98 H98B 109.9
C97 C98 H98A 109.9
C97 C98 H98B 109.9
H98A C98 H98B 108.3
O9 C99 H99A 109.7
O9 C99 H99B 109.7
O9 C99 C100 109.9(3)
H99A C99 H99B 108.2
C100 C99 H99A 109.7
C100 C99 H99B 109.7
O10 C100 C99 107.9(3)
O10 C100 H10A 110.1
O10 C100 H10B 110.1
C99 C100 H10A 110.1
C99 C100 H10B 110.1
H10A C100 H10B 108.4
C1 N1 C36 120.5(3)
C11 N1 C1 119.7(3)
C11 N1 C36 119.6(3)
C8 N2 C1A 119.6(3)
C8 N2 C9 119.9(3)
C9 N2 C1A 120.2(3)
C19 N3 C18 119.3(3)
C23 N3 C18 119.0(3)
C23 N3 C19 121.6(3)
C26 N4 C29 119.3(3)
C27 N4 C26 120.6(3)
C27 N4 C29 119.7(3)
N1 C1 H1 119.6
N1 C1 C2 120.9(3)
C2 C1 H1 119.6
N2 C1A H1AA 110.2
N2 C1A H1AB 110.2
N2 C1A C12 107.4(3)
H1AA C1A H1AB 108.5
C12 C1A H1AA 110.2
C12 C1A H1AB 110.2
C1 C2 H2 119.5
C1 C2 C3 121.0(3)
C3 C2 H2 119.5
C2 C3 C6 121.0(3)
C4 C3 C2 116.1(3)
C4 C3 C6 122.9(3)
C3 C4 H4 119.5
C11 C4 C3 120.9(3)
C11 C4 H4 119.5
C7 C6 C3 122.1(3)
C7 C6 C10 116.2(3)
C10 C6 C3 121.7(3)
C6 C7 H7 119.7
C8 C7 C6 120.7(4)
C8 C7 H7 119.7
N2 C8 C7 121.3(3)
N2 C8 H8 119.4
C7 C8 H8 119.4
N2 C9 H9 119.7
N2 C9 C10 120.7(4)
C10 C9 H9 119.7
C6 C10 H10 119.4
C9 C10 C6 121.2(3)
C9 C10 H10 119.4
N1 C11 C4 121.3(3)
N1 C11 H11 119.4
C4 C11 H11 119.4
C13 C12 C1A 120.1(3)
C13 C12 C17 119.0(3)
C17 C12 C1A 120.7(3)
C12 C13 H13 119.8
C14 C13 C12 120.3(3)
C14 C13 H13 119.8
C13 C14 H14 119.9
C13 C14 C15 120.3(3)
C15 C14 H14 119.9
C14 C15 C18 120.6(3)
C16 C15 C14 119.1(3)
C16 C15 C18 120.1(3)
C15 C16 H16 119.6
C17 C16 C15 120.9(3)
C17 C16 H16 119.5
C12 C17 H17 119.9
C16 C17 C12 120.2(3)
C16 C17 H17 119.9
N3 C18 H18A 109.8
N3 C18 H18B 109.8
C15 C18 N3 109.3(3)
C15 C18 H18A 109.8
C15 C18 H18B 109.8
H18A C18 H18B 108.3
N3 C19 H19 119.8
N3 C19 C20 120.3(3)
C20 C19 H19 119.8
C19 C20 H20 120.0
C19 C20 C21 120.1(3)
C21 C20 H20 120.0
C20 C21 C22 118.0(3)
C20 C21 C24 121.0(3)
C22 C21 C24 120.9(3)
C21 C22 H22 119.9
C23 C22 C21 120.2(3)
C23 C22 H22 119.9
N3 C23 C22 119.8(3)
N3 C23 H23 120.1
C22 C23 H23 120.1
C25 C24 C21 120.8(3)
C28 C24 C21 121.5(3)
C28 C24 C25 117.7(3)
C24 C25 H25 119.9
C26 C25 C24 120.2(3)
C26 C25 H25 119.9
N4 C26 C25 120.4(3)
N4 C26 H26 119.8
C25 C26 H26 119.8
N4 C27 H27 119.7
N4 C27 C28 120.6(3)
C28 C27 H27 119.7
C24 C28 H28 119.8
C27 C28 C24 120.3(3)
C27 C28 H28 119.8
N4 C29 H29A 110.1
N4 C29 H29B 110.1
N4 C29 C30 107.9(3)
H29A C29 H29B 108.4
C30 C29 H29A 110.1
C30 C29 H29B 110.1
C31 C30 C29 120.0(3)
C35 C30 C29 120.5(3)
C35 C30 C31 119.3(3)
C30 C31 H31 119.9
C32 C31 C30 120.2(3)
C32 C31 H31 119.9
C31 C32 H32 119.8
C31 C32 C33 120.4(3)
C33 C32 H32 119.8
C32 C33 C36 120.5(3)
C34 C33 C32 119.1(3)
C34 C33 C36 120.3(3)
C33 C34 H34 119.8
C33 C34 C35 120.3(3)
C35 C34 H34 119.8
C30 C35 C34 120.5(3)
C30 C35 H35 119.7
C34 C35 H35 119.7
N1 C36 C33 108.3(3)
N1 C36 H36A 110.0
N1 C36 H36B 110.0
C33 C36 H36A 110.0
C33 C36 H36B 110.0
H36A C36 H36B 108.4
C104 O11 C107 117.5(3)
C109 O12 C108 112.4(3)
C111 O13 C110 110.9(3)
C113 O14 C112 111.6(3)
C115 O15 C114 117.0(3)
C118 O16 C121 116.0(3)
C123 O17 C122 111.2(3)
C125 O18 C124 113.0(3)
C5 O19 C127 111.2(3)
C101 O20 C128 116.7(3)
O19 C5 H5A 109.7
O19 C5 H5B 109.7
O19 C5 C125 109.9(3)
H5A C5 H5B 108.2
C125 C5 H5A 109.7
C125 C5 H5B 109.7
O20 C101 C106 124.0(3)
C102 C101 O20 116.2(3)
C102 C101 C106 119.9(4)
C101 C102 H102 119.7
C101 C102 C103 120.5(3)
C103 C102 H102 119.7
C102 C103 H103 120.0
C104 C103 C102 119.9(4)
C104 C103 H103 120.0
O11 C104 C103 125.4(3)
O11 C104 C105 115.2(3)
C103 C104 C105 119.4(4)
C104 C105 H105 119.5
C106 C105 C104 120.9(3)
C106 C105 H105 119.5
C101 C106 H106 120.3
C105 C106 C101 119.3(4)
C105 C106 H106 120.3
O11 C107 H10C 110.3
O11 C107 H10D 110.3
O11 C107 C108 107.1(3)
H10C C107 H10D 108.6
C108 C107 H10C 110.3
C108 C107 H10D 110.3
O12 C108 C107 108.0(3)
O12 C108 H10E 110.1
O12 C108 H10F 110.1
C107 C108 H10E 110.1
C107 C108 H10F 110.1
H10E C108 H10F 108.4
O12 C109 H10G 110.0
O12 C109 H10H 110.0
O12 C109 C110 108.3(3)
H10G C109 H10H 108.4
C110 C109 H10G 110.0
C110 C109 H10H 110.0
O13 C110 C109 110.3(3)
O13 C110 H11A 109.6
O13 C110 H11B 109.6
C109 C110 H11A 109.6
C109 C110 H11B 109.6
H11A C110 H11B 108.1
O13 C111 H11C 109.9
O13 C111 H11D 109.9
O13 C111 C112 109.0(3)
H11C C111 H11D 108.3
C112 C111 H11C 109.9
C112 C111 H11D 109.9
O14 C112 C111 111.8(3)
O14 C112 H11E 109.3
O14 C112 H11F 109.3
C111 C112 H11E 109.3
C111 C112 H11F 109.3
H11E C112 H11F 107.9
O14 C113 H11G 109.5
O14 C113 H11H 109.5
O14 C113 C114 110.8(3)
H11G C113 H11H 108.1
C114 C113 H11G 109.5
C114 C113 H11H 109.5
O15 C114 C113 109.3(3)
O15 C114 H11I 109.8
O15 C114 H11J 109.8
C113 C114 H11I 109.8
C113 C114 H11J 109.8
H11I C114 H11J 108.3
O15 C115 C116 125.1(3)
O15 C115 C120 115.6(3)
C116 C115 C120 119.2(3)
C115 C116 H116 119.9
C115 C116 C117 120.1(3)
C117 C116 H116 119.9
C116 C117 H117 119.7
C118 C117 C116 120.6(3)
C118 C117 H117 119.7
O16 C118 C119 123.8(3)
C117 C118 O16 116.7(3)
C117 C118 C119 119.4(3)
C118 C119 H119 120.0
C120 C119 C118 120.0(3)
C120 C119 H119 120.0
C115 C120 H120 119.7
C119 C120 C115 120.5(3)
C119 C120 H120 119.7
O16 C121 H12A 109.9
O16 C121 H12B 109.9
O16 C121 C122 109.0(3)
H12A C121 H12B 108.3
C122 C121 H12A 109.9
C122 C121 H12B 109.9
O17 C122 C121 110.1(3)
O17 C122 H12C 109.6
O17 C122 H12D 109.6
C121 C122 H12C 109.6
C121 C122 H12D 109.6
H12C C122 H12D 108.2
O17 C123 H12E 109.9
O17 C123 H12F 109.9
O17 C123 C124 108.9(3)
H12E C123 H12F 108.3
C124 C123 H12E 109.9
C124 C123 H12F 109.9
O18 C124 C123 113.3(3)
O18 C124 H12G 108.9
O18 C124 H12H 108.9
C123 C124 H12G 108.9
C123 C124 H12H 108.9
H12G C124 H12H 107.7
O18 C125 C5 108.8(4)
O18 C125 H12I 109.9
O18 C125 H12J 109.9
C5 C125 H12I 109.9
C5 C125 H12J 109.9
H12I C125 H12J 108.3
O19 C127 H12K 109.9
O19 C127 H12L 109.9
O19 C127 C128 108.8(3)
H12K C127 H12L 108.3
C128 C127 H12K 109.9
C128 C127 H12L 109.9
O20 C128 C127 108.2(3)
O20 C128 H12M 110.1
O20 C128 H12N 110.1
C127 C128 H12M 110.1
C127 C128 H12N 110.1
H12M C128 H12N 108.4
F2 P1 F1 89.01(13)
F3 P1 F1 88.88(13)
F3 P1 F2 89.30(13)
F4 P1 F1 89.75(13)
F4 P1 F2 90.03(13)
F4 P1 F3 178.49(15)
F4 P1 F6 90.46(14)
F5 P1 F1 178.61(16)
F5 P1 F2 89.69(14)
F5 P1 F3 90.61(14)
F5 P1 F4 90.73(14)
F5 P1 F6 91.05(15)
F6 P1 F1 90.24(14)
F6 P1 F2 179.10(15)
F6 P1 F3 90.19(15)
F8 P2 F7 90.23(15)
F8 P2 F9 90.32(15)
F8 P2 F10 89.85(16)
F8 P2 F11 179.56(18)
F8 P2 F12 90.62(17)
F9 P2 F7 89.55(15)
F9 P2 F11 89.67(16)
F10 P2 F7 179.53(17)
F10 P2 F9 89.99(16)
F10 P2 F11 90.59(16)
F11 P2 F7 89.32(14)
F12 P2 F7 89.88(16)
F12 P2 F9 178.90(18)
F12 P2 F10 90.58(16)
F12 P2 F11 89.39(18)
F13 P3 F14 86.26(16)
F15 P3 F13 89.00(16)
F15 P3 F14 173.5(2)
F15 P3 F16 89.6(2)
F15 P3 F18 90.41(19)
F16 P3 F13 89.42(18)
F16 P3 F14 85.9(2)
F17 P3 F13 88.88(18)
F17 P3 F14 92.9(2)
F17 P3 F15 91.4(2)
F17 P3 F16 178.0(2)
F17 P3 F18 92.8(2)
F18 P3 F13 178.3(2)
F18 P3 F14 94.20(19)
F18 P3 F16 88.9(2)
F19 P4 F20 89.10(15)
F19 P4 F21 89.38(16)
F21 P4 F20 89.08(16)
F22 P4 F19 89.57(17)
F22 P4 F20 89.33(16)
F22 P4 F21 178.11(18)
F23 P4 F19 178.99(19)
F23 P4 F20 90.03(17)
F23 P4 F21 90.09(17)
F23 P4 F22 90.94(18)
F23 P4 F24 90.88(18)
F24 P4 F19 89.99(16)
F24 P4 F20 179.09(18)
F24 P4 F21 90.81(17)
F24 P4 F22 90.76(17)
F25 P5 F27 88.99(13)
F26 P5 F25 88.97(12)
F26 P5 F27 89.39(14)
F28 P5 F25 89.71(13)
F28 P5 F26 89.94(13)
F28 P5 F27 178.55(15)
F28 P5 F30 90.38(15)
F29 P5 F25 178.80(17)
F29 P5 F26 89.92(14)
F29 P5 F27 90.52(14)
F29 P5 F28 90.77(14)
F29 P5 F30 91.36(16)
F30 P5 F25 89.74(15)
F30 P5 F26 178.68(15)
F30 P5 F27 90.26(15)
F31 P6 F32 88.39(15)
F31 P6 F33 89.12(17)
F33 P6 F32 88.36(17)
F34 P6 F31 89.59(15)
F34 P6 F32 177.82(17)
F34 P6 F33 90.80(18)
F35 P6 F31 89.78(17)
F35 P6 F32 90.71(17)
F35 P6 F33 178.58(19)
F35 P6 F34 90.09(18)
F35 P6 F36 92.3(2)
F36 P6 F31 177.9(2)
F36 P6 F32 91.88(16)
F36 P6 F33 88.8(2)
F36 P6 F34 90.11(17)
F37 P7 F41 86.7(2)
F38 P7 F37 177.1(3)
F38 P7 F41 96.2(3)
F39 P7 F37 88.1(2)
F39 P7 F38 92.4(2)
F39 P7 F40 92.8(5)
F39 P7 F41 87.8(3)
F40 P7 F37 90.5(3)
F40 P7 F38 86.7(3)
F40 P7 F41 177.1(3)
F42 P7 F37 90.9(3)
F42 P7 F38 88.8(3)
F42 P7 F39 173.8(5)
F42 P7 F40 93.3(5)
F42 P7 F41 86.0(5)
N1S C1S C2S 178.0(4)
C1S C2S H2SA 109.5
C1S C2S H2SB 109.5
C1S C2S H2SC 109.5
H2SA C2S H2SB 109.5
H2SA C2S H2SC 109.5
H2SB C2S H2SC 109.5
N2S C3S C4S 178.9(5)
C3S C4S H4SA 109.5
C3S C4S H4SB 109.5
C3S C4S H4SC 109.5
H4SA C4S H4SB 109.5
H4SA C4S H4SC 109.5
H4SB C4S H4SC 109.5
N3S C5S C6S 178.4(6)
C5S C6S H6SA 109.5
C5S C6S H6SB 109.5
C5S C6S H6SC 109.5
H6SA C6S H6SB 109.5
H6SA C6S H6SC 109.5
H6SB C6S H6SC 109.5
N4S C7S C8S 179.0(6)
C7S C8S H8SA 109.5
C7S C8S H8SB 109.5
C7S C8S H8SC 109.5
H8SA C8S H8SB 109.5
H8SA C8S H8SC 109.5
H8SB C8S H8SC 109.5
C37 N5 C72 120.3(4)
C41 N5 C37 119.9(3)
C41 N5 C72 119.6(4)
C44 N6 C45 119.5(3)
C44 N6 C47 120.3(3)
C45 N6 C47 119.7(3)
C55 N7 C54 119.2(3)
C59 N7 C54 119.4(3)
C59 N7 C55 121.2(3)
C62 N8 C65 119.5(3)
C63 N8 C62 120.3(3)
C63 N8 C65 119.8(3)
N5 C37 H37 119.4
N5 C37 C38 121.1(4)
C38 C37 H37 119.4
C37 C38 H38 119.4
C37 C38 C39 121.1(4)
C39 C38 H38 119.4
C38 C39 C40 115.8(3)
C38 C39 C42 121.9(4)
C40 C39 C42 122.3(4)
C39 C40 H40 119.6
C41 C40 C39 120.9(4)
C41 C40 H40 119.6
N5 C41 C40 121.3(4)
N5 C41 H41 119.4
C40 C41 H41 119.4
C43 C42 C39 122.0(4)
C43 C42 C46 116.7(3)
C46 C42 C39 121.3(4)
C42 C43 H43 119.6
C44 C43 C42 120.9(4)
C44 C43 H43 119.6
N6 C44 C43 121.3(4)
N6 C44 H44 119.3
C43 C44 H44 119.3
N6 C45 H45 119.4
N6 C45 C46 121.2(4)
C46 C45 H45 119.4
C42 C46 H46 119.9
C45 C46 C42 120.2(4)
C45 C46 H46 119.9
N6 C47 H47A 110.3
N6 C47 H47B 110.3
N6 C47 C48 107.3(3)
H47A C47 H47B 108.5
C48 C47 H47A 110.3
C48 C47 H47B 110.3
C49 C48 C47 120.6(3)
C49 C48 C53 119.4(3)
C53 C48 C47 119.8(3)
C48 C49 H49 119.7
C50 C49 C48 120.6(4)
C50 C49 H49 119.7
C49 C50 H50 119.9
C49 C50 C51 120.3(3)
C51 C50 H50 119.9
C50 C51 C54 120.0(3)
C52 C51 C50 119.1(3)
C52 C51 C54 120.8(3)
C51 C52 H52 119.8
C51 C52 C53 120.5(3)
C53 C52 H52 119.8
C48 C53 C52 119.9(3)
C48 C53 H53 120.1
C52 C53 H53 120.1
N7 C54 C51 109.6(3)
N7 C54 H54A 109.7
N7 C54 H54B 109.7
C51 C54 H54A 109.7
C51 C54 H54B 109.7
H54A C54 H54B 108.2
N7 C55 H55 120.0
N7 C55 C56 119.9(3)
C56 C55 H55 120.0
C55 C56 H56 119.9
C55 C56 C57 120.1(3)
C57 C56 H56 119.9
C56 C57 C58 118.2(3)
C56 C57 C60 121.1(3)
C58 C57 C60 120.6(3)
C57 C58 H58 120.0
C59 C58 C57 119.9(3)
C59 C58 H58 120.0
N7 C59 C58 120.6(3)
N7 C59 H59 119.7
C58 C59 H59 119.7
C61 C60 C57 121.4(3)
C64 C60 C57 121.0(3)
C64 C60 C61 117.6(3)
C60 C61 H61 119.9
C62 C61 C60 120.2(3)
C62 C61 H61 119.9
N8 C62 C61 120.8(3)
N8 C62 H62 119.6
C61 C62 H62 119.6
N8 C63 H63 119.6
N8 C63 C64 120.7(3)
C64 C63 H63 119.6
C60 C64 H64 119.9
C63 C64 C60 120.3(3)
C63 C64 H64 119.9
N8 C65 H65A 110.1
N8 C65 H65B 110.1
N8 C65 C66 107.9(3)
H65A C65 H65B 108.4
C66 C65 H65A 110.1
C66 C65 H65B 110.1
C67 C66 C65 120.3(4)
C67 C66 C71 119.4(3)
C71 C66 C65 120.2(3)
C66 C67 H67 119.8
C66 C67 C68 120.4(4)
C68 C67 H67 119.8
C67 C68 H68 119.8
C69 C68 C67 120.5(4)
C69 C68 H68 119.8
C68 C69 C70 119.3(3)
C68 C69 C72 120.2(4)
C70 C69 C72 120.3(4)
C69 C70 H70 120.0
C71 C70 C69 120.0(4)
C71 C70 H70 120.0
C66 C71 H71 119.9
C70 C71 C66 120.2(4)
C70 C71 H71 119.9
N5 C72 C69 108.2(3)
N5 C72 H72A 110.1
N5 C72 H72B 110.1
C69 C72 H72A 110.1
C69 C72 H72B 110.1
H72A C72 H72B 108.4
N5S C9S C10S 178.4(4)
C9S C10S H10I 109.5
C9S C10S H10J 109.5
C9S C10S H10K 109.5
H10I C10S H10J 109.5
H10I C10S H10K 109.5
H10J C10S H10K 109.5
N6S C11S C12S 175.9(9)
C11S C12S H12O 109.5
C11S C12S H12P 109.5
C11S C12S H12Q 109.5
H12O C12S H12P 109.5
H12O C12S H12Q 109.5
H12P C12S H12Q 109.5
N7S C13S C14S 179.1(5)
C13S C14S H14A 109.5
C13S C14S H14B 109.5
C13S C14S H14C 109.5
H14A C14S H14B 109.5
H14A C14S H14C 109.5
H14B C14S H14C 109.5
N8S C15S C16S 176.9(6)
C15S C16S H16A 109.5
C15S C16S H16B 109.5
C15S C16S H16C 109.5
H16A C16S H16B 109.5
H16A C16S H16C 109.5
H16B C16S H16C 109.5
N9S C17S C18S 179.5(6)
C17S C18S H18C 109.5
C17S C18S H18D 109.5
C17S C18S H18E 109.5
H18C C18S H18D 109.5
H18C C18S H18E 109.5
H18D C18S H18E 109.5
N10S C19S C20S 178.6(6)
C19S C20S H20A 109.5
C19S C20S H20B 109.5
C19S C20S H20C 109.5
H20A C20S H20B 109.5
H20A C20S H20C 109.5
H20B C20S H20C 109.5
N11S C21S C22S 178.5(5)
C21S C22S H22A 109.5
C21S C22S H22B 109.5
C21S C22S H22C 109.5
H22A C22S H22B 109.5
H22A C22S H22C 109.5
H22B C22S H22C 109.5

loop_
_geom_bond_atom_site_label_1
_geom_bond_atom_site_label_2
_geom_bond_distance
O1 C76 1.369(5)
O1 C79 1.427(5)
O2 C80 1.421(4)
O2 C81 1.421(5)
O3 C82 1.432(5)
O3 C83 1.420(4)
O4 C84 1.432(4)
O4 C85 1.424(4)
O5 C86 1.436(4)
O5 C87 1.379(4)
O6 C90 1.382(4)
O6 C93 1.428(4)
O7 C94 1.418(5)
O7 C95 1.423(5)
O8 C96 1.435(5)
O8 C97 1.385(6)
O9 C98 1.423(5)
O9 C99 1.418(5)
O10 C73 1.384(5)
O10 C100 1.438(5)
C73 C74 1.373(5)
C73 C78 1.398(5)
C74 H74 0.9500
C74 C75 1.402(6)
C75 H75 0.9500
C75 C76 1.396(5)
C76 C77 1.371(5)
C77 H77 0.9500
C77 C78 1.385(6)
C78 H78 0.9500
C79 H79A 0.9900
C79 H79B 0.9900
C79 C80 1.494(6)
C80 H80A 0.9900
C80 H80B 0.9900
C81 H81A 0.9900
C81 H81B 0.9900
C81 C82 1.491(5)
C82 H82A 0.9900
C82 H82B 0.9900
C83 H83A 0.9900
C83 H83B 0.9900
C83 C84 1.515(5)
C84 H84A 0.9900
C84 H84B 0.9900
C85 H85A 0.9900
C85 H85B 0.9900
C85 C86 1.494(5)
C86 H86A 0.9900
C86 H86B 0.9900
C87 C88 1.390(5)
C87 C92 1.386(5)
C88 H88 0.9500
C88 C89 1.387(5)
C89 H89 0.9500
C89 C90 1.386(5)
C90 C91 1.395(5)
C91 H91 0.9500
C91 C92 1.392(5)
C92 H92 0.9500
C93 H93A 0.9900
C93 H93B 0.9900
C93 C94 1.497(5)
C94 H94A 0.9900
C94 H94B 0.9900
C95 H95A 0.9900
C95 H95B 0.9900
C95 C96 1.496(6)
C96 H96A 0.9900
C96 H96B 0.9900
C97 H97A 0.9900
C97 H97B 0.9900
C97 C98 1.509(7)
C98 H98A 0.9900
C98 H98B 0.9900
C99 H99A 0.9900
C99 H99B 0.9900
C99 C100 1.495(6)
C100 H10A 0.9900
C100 H10B 0.9900
N1 C1 1.362(5)
N1 C11 1.351(5)
N1 C36 1.486(5)
N2 C1A 1.494(5)
N2 C8 1.351(5)
N2 C9 1.355(5)
N3 C18 1.510(5)
N3 C19 1.345(5)
N3 C23 1.343(5)
N4 C26 1.355(5)
N4 C27 1.348(5)
N4 C29 1.493(4)
C1 H1 0.9500
C1 C2 1.368(5)
C1A H1AA 0.9900
C1A H1AB 0.9900
C1A C12 1.509(5)
C2 H2 0.9500
C2 C3 1.412(5)
C3 C4 1.405(5)
C3 C6 1.455(5)
C4 H4 0.9500
C4 C11 1.372(5)
C6 C7 1.405(5)
C6 C10 1.408(5)
C7 H7 0.9500
C7 C8 1.367(5)
C8 H8 0.9500
C9 H9 0.9500
C9 C10 1.366(5)
C10 H10 0.9500
C11 H11 0.9500
C12 C13 1.395(5)
C12 C17 1.401(5)
C13 H13 0.9500
C13 C14 1.392(5)
C14 H14 0.9500
C14 C15 1.398(5)
C15 C16 1.388(5)
C15 C18 1.506(5)
C16 H16 0.9500
C16 C17 1.384(5)
C17 H17 0.9500
C18 H18A 0.9900
C18 H18B 0.9900
C19 H19 0.9500
C19 C20 1.373(5)
C20 H20 0.9500
C20 C21 1.392(5)
C21 C22 1.393(5)
C21 C24 1.486(5)
C22 H22 0.9500
C22 C23 1.383(5)
C23 H23 0.9500
C24 C25 1.399(5)
C24 C28 1.391(5)
C25 H25 0.9500
C25 C26 1.374(5)
C26 H26 0.9500
C27 H27 0.9500
C27 C28 1.376(5)
C28 H28 0.9500
C29 H29A 0.9900
C29 H29B 0.9900
C29 C30 1.513(5)
C30 C31 1.393(5)
C30 C35 1.381(5)
C31 H31 0.9500
C31 C32 1.384(5)
C32 H32 0.9500
C32 C33 1.394(5)
C33 C34 1.386(5)
C33 C36 1.513(5)
C34 H34 0.9500
C34 C35 1.387(5)
C35 H35 0.9500
C36 H36A 0.9900
C36 H36B 0.9900
O11 C104 1.371(5)
O11 C107 1.428(5)
O12 C108 1.418(4)
O12 C109 1.415(5)
O13 C110 1.424(4)
O13 C111 1.421(4)
O14 C112 1.440(4)
O14 C113 1.426(4)
O15 C114 1.435(4)
O15 C115 1.377(4)
O16 C118 1.384(4)
O16 C121 1.429(4)
O17 C122 1.416(5)
O17 C123 1.416(4)
O18 C124 1.428(5)
O18 C125 1.415(5)
O19 C5 1.421(5)
O19 C127 1.428(5)
O20 C101 1.378(5)
O20 C128 1.435(5)
C5 H5A 0.9900
C5 H5B 0.9900
C5 C125 1.501(6)
C101 C102 1.374(5)
C101 C106 1.400(5)
C102 H102 0.9500
C102 C103 1.394(5)
C103 H103 0.9500
C103 C104 1.383(5)
C104 C105 1.389(5)
C105 H105 0.9500
C105 C106 1.382(5)
C106 H106 0.9500
C107 H10C 0.9900
C107 H10D 0.9900
C107 C108 1.501(6)
C108 H10E 0.9900
C108 H10F 0.9900
C109 H10G 0.9900
C109 H10H 0.9900
C109 C110 1.492(5)
C110 H11A 0.9900
C110 H11B 0.9900
C111 H11C 0.9900
C111 H11D 0.9900
C111 C112 1.509(5)
C112 H11E 0.9900
C112 H11F 0.9900
C113 H11G 0.9900
C113 H11H 0.9900
C113 C114 1.489(5)
C114 H11I 0.9900
C114 H11J 0.9900
C115 C116 1.386(5)
C115 C120 1.392(5)
C116 H116 0.9500
C116 C117 1.391(5)
C117 H117 0.9500
C117 C118 1.382(5)
C118 C119 1.392(5)
C119 H119 0.9500
C119 C120 1.388(5)
C120 H120 0.9500
C121 H12A 0.9900
C121 H12B 0.9900
C121 C122 1.505(5)
C122 H12C 0.9900
C122 H12D 0.9900
C123 H12E 0.9900
C123 H12F 0.9900
C123 C124 1.502(6)
C124 H12G 0.9900
C124 H12H 0.9900
C125 H12I 0.9900
C125 H12J 0.9900
C127 H12K 0.9900
C127 H12L 0.9900
C127 C128 1.493(6)
C128 H12M 0.9900
C128 H12N 0.9900
P1 F1 1.609(2)
P1 F2 1.607(2)
P1 F3 1.605(2)
P1 F4 1.598(2)
P1 F5 1.592(3)
P1 F6 1.599(3)
P2 F7 1.609(3)
P2 F8 1.592(3)
P2 F9 1.600(3)
P2 F10 1.600(3)
P2 F11 1.607(3)
P2 F12 1.598(3)
P3 F13 1.608(3)
P3 F14 1.627(3)
P3 F15 1.574(3)
P3 F16 1.590(3)
P3 F17 1.562(3)
P3 F18 1.579(3)
P4 F19 1.597(3)
P4 F20 1.613(3)
P4 F21 1.603(3)
P4 F22 1.591(3)
P4 F23 1.584(3)
P4 F24 1.587(3)
P5 F25 1.608(2)
P5 F26 1.600(2)
P5 F27 1.608(3)
P5 F28 1.600(2)
P5 F29 1.592(3)
P5 F30 1.600(3)
P6 F31 1.596(3)
P6 F32 1.621(3)
P6 F33 1.599(3)
P6 F34 1.593(3)
P6 F35 1.576(3)
P6 F36 1.584(3)
P7 F37 1.603(3)
P7 F38 1.572(3)
P7 F39 1.514(4)
P7 F40 1.529(5)
P7 F41 1.606(5)
P7 F42 1.513(5)
N1S C1S 1.141(5)
C1S C2S 1.451(6)
C2S H2SA 0.9800
C2S H2SB 0.9800
C2S H2SC 0.9800
N2S C3S 1.144(5)
C3S C4S 1.451(6)
C4S H4SA 0.9800
C4S H4SB 0.9800
C4S H4SC 0.9800
N3S C5S 1.142(6)
C5S C6S 1.457(6)
C6S H6SA 0.9800
C6S H6SB 0.9800
C6S H6SC 0.9800
N4S C7S 1.164(7)
C7S C8S 1.443(7)
C8S H8SA 0.9800
C8S H8SB 0.9800
C8S H8SC 0.9800
N5 C37 1.359(5)
N5 C41 1.347(5)
N5 C72 1.493(5)
N6 C44 1.351(5)
N6 C45 1.357(5)
N6 C47 1.495(5)
N7 C54 1.499(4)
N7 C55 1.350(5)
N7 C59 1.348(5)
N8 C62 1.359(5)
N8 C63 1.344(5)
N8 C65 1.502(5)
C37 H37 0.9500
C37 C38 1.362(5)
C38 H38 0.9500
C38 C39 1.413(6)
C39 C40 1.415(6)
C39 C42 1.458(5)
C40 H40 0.9500
C40 C41 1.370(5)
C41 H41 0.9500
C42 C43 1.395(5)
C42 C46 1.412(5)
C43 H43 0.9500
C43 C44 1.368(5)
C44 H44 0.9500
C45 H45 0.9500
C45 C46 1.372(5)
C46 H46 0.9500
C47 H47A 0.9900
C47 H47B 0.9900
C47 C48 1.518(5)
C48 C49 1.387(5)
C48 C53 1.390(5)
C49 H49 0.9500
C49 C50 1.380(5)
C50 H50 0.9500
C50 C51 1.395(5)
C51 C52 1.387(5)
C51 C54 1.505(5)
C52 H52 0.9500
C52 C53 1.393(5)
C53 H53 0.9500
C54 H54A 0.9900
C54 H54B 0.9900
C55 H55 0.9500
C55 C56 1.382(5)
C56 H56 0.9500
C56 C57 1.393(5)
C57 C58 1.397(5)
C57 C60 1.489(5)
C58 H58 0.9500
C58 C59 1.372(5)
C59 H59 0.9500
C60 C61 1.397(5)
C60 C64 1.393(5)
C61 H61 0.9500
C61 C62 1.367(5)
C62 H62 0.9500
C63 H63 0.9500
C63 C64 1.378(5)
C64 H64 0.9500
C65 H65A 0.9900
C65 H65B 0.9900
C65 C66 1.515(5)
C66 C67 1.378(5)
C66 C71 1.397(5)
C67 H67 0.9500
C67 C68 1.387(5)
C68 H68 0.9500
C68 C69 1.382(6)
C69 C70 1.398(6)
C69 C72 1.519(5)
C70 H70 0.9500
C70 C71 1.383(5)
C71 H71 0.9500
C72 H72A 0.9900
C72 H72B 0.9900
N5S C9S 1.143(5)
C9S C10S 1.456(6)
C10S H10I 0.9800
C10S H10J 0.9800
C10S H10K 0.9800
N6S C11S 1.129(8)
C11S C12S 1.440(12)
C12S H12O 0.9800
C12S H12P 0.9800
C12S H12Q 0.9800
N7S C13S 1.139(5)
C13S C14S 1.454(6)
C14S H14A 0.9800
C14S H14B 0.9800
C14S H14C 0.9800
N8S C15S 1.155(7)
C15S C16S 1.427(7)
C16S H16A 0.9800
C16S H16B 0.9800
C16S H16C 0.9800
N9S C17S 1.151(6)
C17S C18S 1.437(7)
C18S H18C 0.9800
C18S H18D 0.9800
C18S H18E 0.9800
N10S C19S 1.138(7)
C19S C20S 1.432(7)
C20S H20A 0.9800
C20S H20B 0.9800
C20S H20C 0.9800
N11S C21S 1.145(6)
C21S C22S 1.444(7)
C22S H22A 0.9800
C22S H22B 0.9800
C22S H22C 0.9800

loop_
_geom_torsion_atom_site_label_1
_geom_torsion_atom_site_label_2
_geom_torsion_atom_site_label_3
_geom_torsion_atom_site_label_4
_geom_torsion
O1 C76 C77 C78 -179.8(3)
O1 C79 C80 O2 -71.7(4)
O2 C81 C82 O3 67.0(4)
O3 C83 C84 O4 -74.7(4)
O4 C85 C86 O5 68.4(4)
O5 C87 C88 C89 178.9(3)
O5 C87 C92 C91 -177.8(3)
O6 C90 C91 C92 178.6(3)
O6 C93 C94 O7 75.2(4)
O7 C95 C96 O8 54.4(5)
O8 C97 C98 O9 70.6(5)
O9 C99 C100 O10 -69.5(4)
O10 C73 C74 C75 -179.2(3)
O10 C73 C78 C77 179.6(3)
C73 O10 C100 C99 -172.9(3)
C73 C74 C75 C76 -0.6(5)
C74 C73 C78 C77 -0.4(5)
C74 C75 C76 O1 -179.7(3)
C74 C75 C76 C77 -0.1(5)
C75 C76 C77 C78 0.5(5)
C76 O1 C79 C80 179.0(3)
C76 C77 C78 C73 -0.3(5)
C78 C73 C74 C75 0.8(5)
C79 O1 C76 C75 -8.5(5)
C79 O1 C76 C77 171.9(3)
C80 O2 C81 C82 165.7(3)
C81 O2 C80 C79 179.7(3)
C82 O3 C83 C84 176.1(3)
C83 O3 C82 C81 179.3(3)
C84 O4 C85 C86 165.6(3)
C85 O4 C84 C83 -94.3(3)
C86 O5 C87 C88 -10.5(5)
C86 O5 C87 C92 169.7(3)
C87 O5 C86 C85 -178.3(3)
C87 C88 C89 C90 -1.0(5)
C88 C87 C92 C91 2.4(5)
C88 C89 C90 O6 -177.5(3)
C88 C89 C90 C91 2.1(5)
C89 C90 C91 C92 -1.0(5)
C90 O6 C93 C94 174.3(3)
C90 C91 C92 C87 -1.3(5)
C92 C87 C88 C89 -1.3(5)
C93 O6 C90 C89 -178.8(3)
C93 O6 C90 C91 1.7(5)
C94 O7 C95 C96 -171.0(3)
C95 O7 C94 C93 156.6(3)
C96 O8 C97 C98 165.0(4)
C97 O8 C96 C95 60.2(5)
C98 O9 C99 C100 -177.0(4)
C99 O9 C98 C97 -180.0(4)
C100 O10 C73 C74 172.6(3)
C100 O10 C73 C78 -7.4(5)
N1 C1 C2 C3 -0.3(5)
N2 C1A C12 C13 83.7(4)
N2 C1A C12 C17 -90.6(4)
N2 C9 C10 C6 -0.1(5)
N3 C19 C20 C21 -0.3(5)
N4 C27 C28 C24 0.0(5)
N4 C29 C30 C31 -78.6(4)
N4 C29 C30 C35 97.1(4)
C1 N1 C11 C4 2.0(5)
C1 N1 C36 C33 -94.7(4)
C1 C2 C3 C4 3.2(5)
C1 C2 C3 C6 -174.4(3)
C1A N2 C8 C7 -173.1(3)
C1A N2 C9 C10 172.7(3)
C1A C12 C13 C14 -169.8(3)
C1A C12 C17 C16 169.2(3)
C2 C3 C4 C11 -3.7(5)
C2 C3 C6 C7 2.8(5)
C2 C3 C6 C10 -179.4(3)
C3 C4 C11 N1 1.1(5)
C3 C6 C7 C8 175.8(3)
C3 C6 C10 C9 -176.1(3)
C4 C3 C6 C7 -174.7(3)
C4 C3 C6 C10 3.1(5)
C6 C3 C4 C11 173.9(3)
C6 C7 C8 N2 0.7(5)
C7 C6 C10 C9 1.8(5)
C8 N2 C1A C12 80.6(4)
C8 N2 C9 C10 -1.5(5)
C9 N2 C1A C12 -93.7(4)
C9 N2 C8 C7 1.1(5)
C10 C6 C7 C8 -2.2(5)
C11 N1 C1 C2 -2.5(5)
C11 N1 C36 C33 79.0(4)
C12 C13 C14 C15 0.1(5)
C13 C12 C17 C16 -5.2(5)
C13 C14 C15 C16 -4.3(5)
C13 C14 C15 C18 170.9(3)
C14 C15 C16 C17 3.8(5)
C14 C15 C18 N3 -75.5(4)
C15 C16 C17 C12 1.0(6)
C16 C15 C18 N3 99.6(4)
C17 C12 C13 C14 4.6(5)
C18 N3 C19 C20 -173.5(3)
C18 N3 C23 C22 173.9(3)
C18 C15 C16 C17 -171.4(3)
C19 N3 C18 C15 86.3(4)
C19 N3 C23 C22 -1.3(5)
C19 C20 C21 C22 -1.3(5)
C19 C20 C21 C24 175.0(3)
C20 C21 C22 C23 1.7(5)
C20 C21 C24 C25 -20.2(5)
C20 C21 C24 C28 161.6(3)
C21 C22 C23 N3 -0.5(5)
C21 C24 C25 C26 -173.3(3)
C21 C24 C28 C27 174.2(3)
C22 C21 C24 C25 156.0(3)
C22 C21 C24 C28 -22.2(5)
C23 N3 C18 C15 -89.0(4)
C23 N3 C19 C20 1.7(5)
C24 C21 C22 C23 -174.6(3)
C24 C25 C26 N4 -1.7(5)
C25 C24 C28 C27 -4.1(5)
C26 N4 C27 C28 3.4(5)
C26 N4 C29 C30 -78.0(4)
C27 N4 C26 C25 -2.5(5)
C27 N4 C29 C30 95.3(4)
C28 C24 C25 C26 4.9(5)
C29 N4 C26 C25 170.7(3)
C29 N4 C27 C28 -169.8(3)
C29 C30 C31 C32 172.5(3)
C29 C30 C35 C34 -173.0(3)
C30 C31 C32 C33 0.2(5)
C31 C30 C35 C34 2.8(5)
C31 C32 C33 C34 3.3(5)
C31 C32 C33 C36 -172.8(3)
C32 C33 C34 C35 -3.8(5)
C32 C33 C36 N1 86.2(4)
C33 C34 C35 C30 0.8(6)
C34 C33 C36 N1 -89.8(4)
C35 C30 C31 C32 -3.2(5)
C36 N1 C1 C2 171.3(3)
C36 N1 C11 C4 -171.8(3)
C36 C33 C34 C35 172.3(3)
O11 C104 C105 C106 179.7(3)
O11 C107 C108 O12 72.2(4)
O12 C109 C110 O13 -66.1(4)
O13 C111 C112 O14 74.5(4)
O14 C113 C114 O15 -68.3(4)
O15 C115 C116 C117 -179.1(3)
O15 C115 C120 C119 178.0(3)
O16 C118 C119 C120 -179.3(3)
O16 C121 C122 O17 -73.2(4)
O17 C123 C124 O18 -54.8(4)
O19 C5 C125 O18 -68.8(5)
O19 C127 C128 O20 69.3(4)
O20 C101 C102 C103 179.0(3)
O20 C101 C106 C105 -179.4(3)
C5 O19 C127 C128 177.1(3)
C101 O20 C128 C127 174.2(3)
C101 C102 C103 C104 1.0(5)
C102 C101 C106 C105 1.2(5)
C102 C103 C104 O11 179.9(3)
C102 C103 C104 C105 0.0(5)
C103 C104 C105 C106 -0.3(5)
C104 O11 C107 C108 -179.8(3)
C104 C105 C106 C101 -0.3(5)
C106 C101 C102 C103 -1.6(5)
C107 O11 C104 C103 7.3(5)
C107 O11 C104 C105 -172.8(3)
C108 O12 C109 C110 -163.9(3)
C109 O12 C108 C107 -179.9(3)
C110 O13 C111 C112 -176.8(3)
C111 O13 C110 C109 179.2(3)
C112 O14 C113 C114 -165.1(3)
C113 O14 C112 C111 95.2(3)
C114 O15 C115 C116 9.4(5)
C114 O15 C115 C120 -171.0(3)
C115 O15 C114 C113 178.1(3)
C115 C116 C117 C118 0.6(5)
C116 C115 C120 C119 -2.3(5)
C116 C117 C118 O16 178.2(3)
C116 C117 C118 C119 -1.4(5)
C117 C118 C119 C120 0.3(5)
C118 O16 C121 C122 -174.1(3)
C118 C119 C120 C115 1.5(5)
C120 C115 C116 C117 1.3(5)
C121 O16 C118 C117 179.8(3)
C121 O16 C118 C119 -0.6(5)
C122 O17 C123 C124 169.9(3)
C123 O17 C122 C121 -156.5(3)
C124 O18 C125 C5 -165.2(3)
C125 O18 C124 C123 -60.0(4)
C127 O19 C5 C125 179.1(4)
C128 O20 C101 C102 -173.8(3)
C128 O20 C101 C106 6.8(5)
N5 C37 C38 C39 1.0(5)
N6 C45 C46 C42 -0.8(5)
N6 C47 C48 C49 94.5(4)
N6 C47 C48 C53 -80.6(4)
N7 C55 C56 C57 0.1(5)
N8 C63 C64 C60 1.5(5)
N8 C65 C66 C67 -94.5(4)
N8 C65 C66 C71 82.0(4)
C37 N5 C41 C40 -1.4(5)
C37 N5 C72 C69 94.5(4)
C37 C38 C39 C40 -2.0(5)
C37 C38 C39 C42 175.8(3)
C38 C39 C40 C41 1.4(5)
C38 C39 C42 C43 0.0(5)
C38 C39 C42 C46 -178.3(3)
C39 C40 C41 N5 0.3(5)
C39 C42 C43 C44 -174.8(3)
C39 C42 C46 C45 176.0(3)
C40 C39 C42 C43 177.6(3)
C40 C39 C42 C46 -0.6(5)
C41 N5 C37 C38 0.8(5)
C41 N5 C72 C69 -79.5(4)
C42 C39 C40 C41 -176.4(3)
C42 C43 C44 N6 -1.5(5)
C43 C42 C46 C45 -2.4(5)
C44 N6 C45 C46 2.9(5)
C44 N6 C47 C48 -84.6(4)
C45 N6 C44 C43 -1.8(5)
C45 N6 C47 C48 87.8(4)
C46 C42 C43 C44 3.5(5)
C47 N6 C44 C43 170.6(3)
C47 N6 C45 C46 -169.5(3)
C47 C48 C49 C50 -170.7(3)
C47 C48 C53 C52 171.2(3)
C48 C49 C50 C51 -0.6(6)
C49 C48 C53 C52 -3.9(5)
C49 C50 C51 C52 -3.6(5)
C49 C50 C51 C54 172.1(3)
C50 C51 C52 C53 4.0(5)
C50 C51 C54 N7 -101.3(4)
C51 C52 C53 C48 -0.3(5)
C52 C51 C54 N7 74.3(4)
C53 C48 C49 C50 4.4(5)
C54 N7 C55 C56 -173.3(3)
C54 N7 C59 C58 173.1(3)
C54 C51 C52 C53 -171.7(3)
C55 N7 C54 C51 85.8(4)
C55 N7 C59 C58 -1.8(5)
C55 C56 C57 C58 -1.4(5)
C55 C56 C57 C60 174.6(3)
C56 C57 C58 C59 1.2(5)
C56 C57 C60 C61 21.2(5)
C56 C57 C60 C64 -157.0(3)
C57 C58 C59 N7 0.4(5)
C57 C60 C61 C62 -173.8(3)
C57 C60 C64 C63 173.4(3)
C58 C57 C60 C61 -162.9(3)
C58 C57 C60 C64 18.9(5)
C59 N7 C54 C51 -89.2(4)
C59 N7 C55 C56 1.5(5)
C60 C57 C58 C59 -174.8(3)
C60 C61 C62 N8 -0.7(5)
C61 C60 C64 C63 -4.8(5)
C62 N8 C63 C64 2.4(5)
C62 N8 C65 C66 -93.0(4)
C63 N8 C62 C61 -2.7(5)
C63 N8 C65 C66 79.8(4)
C64 C60 C61 C62 4.4(5)
C65 N8 C62 C61 170.0(3)
C65 N8 C63 C64 -170.4(3)
C65 C66 C67 C68 172.9(3)
C65 C66 C71 C70 -172.6(3)
C66 C67 C68 C69 -0.5(6)
C67 C66 C71 C70 3.9(5)
C67 C68 C69 C70 4.1(6)
C67 C68 C69 C72 -171.4(3)
C68 C69 C70 C71 -3.7(5)
C68 C69 C72 N5 87.9(4)
C69 C70 C71 C66 -0.3(5)
C70 C69 C72 N5 -87.6(4)
C71 C66 C67 C68 -3.6(5)
C72 N5 C37 C38 -173.2(3)
C72 N5 C41 C40 172.6(3)
C72 C69 C70 C71 171.7(3)

loop_
_smtbx_masks_void_nr
_smtbx_masks_void_average_x
_smtbx_masks_void_average_y
_smtbx_masks_void_average_z
_smtbx_masks_void_volume
_smtbx_masks_void_count_electrons
1 0.040 0.498 0.336 228.7 52.3
2 -0.040 0.502 0.664 228.7 52.5
3 0.128 0.687 0.839 20.2 0.0
4 0.460 0.998 0.164 228.7 52.1
5 0.372 0.187 0.661 20.2 0.0
6 0.540 0.002 0.836 228.7 52.6
7 0.628 0.813 0.339 20.2 0.0
8 0.872 0.313 0.161 20.2 0.0
